data_4349507
loop_
_publ_author_name
'Kakizoe, Daichi'
'Nishikawa, Michihiro'
'Degawa, Taku'
'Tsubomura, Taro'

_publ_section_title
;
 Intense blue emission and a reversible hypsochromic shift of luminescence
 caused by grinding based on silver(i) complexes
;
_journal_issue 11
_journal_name_full 'Inorganic Chemistry Frontiers'
_journal_page_first 1381
_journal_paper_doi 10.1039/C6QI00254D
_journal_volume 3
_journal_year 2016
_chemical_absolute_configuration unk
_chemical_formula_sum 'C81 H80 Ag B N2 P2'
_chemical_formula_weight 1262.09
_space_group_IT_number 76
_space_group_name_Hall 'P 4w'
_space_group_name_H-M_alt 'P 41'
_symmetry_cell_setting tetragonal
_symmetry_space_group_name_H-M 'P 41'
_atom_sites_solution_hydrogens geom
_atom_sites_solution_primary direct
_atom_sites_solution_secondary difmap
_audit_creation_date 2014-03-24T11:35:31-00:00
_audit_creation_method 'WinGX routine CIF_UPDATE'
_audit_update_record
;
2016-04-06 deposited with the CCDC.
2016-08-26 downloaded from the CCDC.
;
_cell_angle_alpha 90.000(5)
_cell_angle_beta 90.000(5)
_cell_angle_gamma 90.000(5)
_cell_formula_units_Z 8
_cell_length_a 17.4551(13)
_cell_length_b 17.4551(11)
_cell_length_c 44.281(3)
_cell_measurement_reflns_used 8594
_cell_measurement_temperature 123(2)
_cell_measurement_theta_max 27.4835
_cell_measurement_theta_min 3.1929
_cell_volume 13491.6(16)
_computing_cell_refinement 'CrystalClear (Rigaku Corp., 2000)'
_computing_data_collection 'CrystalClear (Rigaku Corp., 2000)'
_computing_data_reduction 'CrystalClear (Rigaku Corp., 2000)'
_computing_structure_refinement 'SHELXL-97 (Sheldrick, 1997)'
_computing_structure_solution
;
        ????
;
_diffrn_ambient_temperature 123(2)
_diffrn_detector_area_resol_mean 28.5714
_diffrn_measured_fraction_theta_full 0.992
_diffrn_measured_fraction_theta_max 0.992
_diffrn_measurement_device
;
        Saturn70 CCD (4x4 bin mode)
;
_diffrn_measurement_method dtprofit.ref
_diffrn_radiation_monochromator graphite
_diffrn_radiation_type MoK\a
_diffrn_radiation_wavelength 0.7107
_diffrn_reflns_av_R_equivalents 0.0803
_diffrn_reflns_av_unetI/netI 0.0692
_diffrn_reflns_limit_h_max 22
_diffrn_reflns_limit_h_min -22
_diffrn_reflns_limit_k_max 22
_diffrn_reflns_limit_k_min -22
_diffrn_reflns_limit_l_max 55
_diffrn_reflns_limit_l_min -57
_diffrn_reflns_number 110656
_diffrn_reflns_reduction_process 'Lp corrections applied'
_diffrn_reflns_theta_full 27.47
_diffrn_reflns_theta_max 27.47
_diffrn_reflns_theta_min 3.19
_exptl_absorpt_coefficient_mu 0.392
_exptl_absorpt_correction_T_max 1
_exptl_absorpt_correction_T_min 0.8548
_exptl_absorpt_correction_type multi-scan
_exptl_crystal_colour Colorless
_exptl_crystal_density_diffrn 1.243
_exptl_crystal_density_method 'not measured'
_exptl_crystal_description Prism
_exptl_crystal_F_000 5296
_exptl_crystal_size_max 0.3
_exptl_crystal_size_mid 0.3
_exptl_crystal_size_min 0.2
_refine_diff_density_max 0.748
_refine_diff_density_min -0.617
_refine_diff_density_rms 0.059
_refine_ls_abs_structure_details 'Flack H D (1983), Acta Cryst. A39, 876-881'
_refine_ls_abs_structure_Flack -0.018(12)
_refine_ls_extinction_method none
_refine_ls_goodness_of_fit_ref 1.063
_refine_ls_hydrogen_treatment constr
_refine_ls_matrix_type full
_refine_ls_number_parameters 1557
_refine_ls_number_reflns 30131
_refine_ls_number_restraints 1
_refine_ls_restrained_S_all 1.063
_refine_ls_R_factor_all 0.0573
_refine_ls_R_factor_gt 0.0493
_refine_ls_shift/su_max 0.027
_refine_ls_shift/su_mean 0.002
_refine_ls_structure_factor_coef Fsqd
_refine_ls_weighting_details 'calc w=1/[\s^2^(Fo^2^)+(0.0329P)^2^+5.6853P] where P=(Fo^2^+2Fc^2^)/3'
_refine_ls_weighting_scheme calc
_refine_ls_wR_factor_ref 0.1048
_reflns_number_gt 27318
_reflns_number_total 30131
_reflns_threshold_expression >2sigma(I)
_cod_data_source_file c6qi00254d2.cif
_cod_data_source_block auto
_cod_depositor_comments
;
The following automatic conversions were performed:

data item '_exptl_absorpt_correction_type' value 'Multi-scan' was
changed to 'multi-scan' in accordance with the
/home/saulius/struct/COD-crude-data/automatic-downloads/DataCite-retrospective/RSC/depositions/lib/dictionaries/cif_core.dic
dictionary named 'cif_core.dic' version 2.4.2 last updated on
2011-04-26.

Automatic conversion script
Id: cif_fix_values 6909 2019-04-08 15:41:33Z antanas 
;
_cod_original_cell_volume 13491.4(16)
_cod_original_sg_symbol_H-M P41
_cod_database_code 4349507

loop_
_symmetry_equiv_pos_as_xyz
'x, y, z'
'-x, -y, z+1/2'
'-y, x, z+1/4'
'y, -x, z+3/4'

loop_
_atom_site_label
_atom_site_fract_x
_atom_site_fract_y
_atom_site_fract_z
_atom_site_U_iso_or_equiv
_atom_site_adp_type
_atom_site_calc_flag
_atom_site_refinement_flags
_atom_site_occupancy
_atom_site_type_symbol
Ag1 0.457358(14) -0.407482(15) 0.803364(6) 0.02528(6) Uani d . 1 Ag
Ag2 0.913114(14) 0.041971(15) 0.886671(6) 0.02507(6) Uani d . 1 Ag
P2 0.53514(5) -0.29428(5) 0.82193(2) 0.02338(18) Uani d . 1 P
P4 0.81310(5) 0.10911(5) 0.85641(2) 0.02406(19) Uani d . 1 P
P3 0.82929(5) -0.07047(5) 0.87092(2) 0.02469(19) Uani d . 1 P
P1 0.56255(5) -0.47295(5) 0.83109(2) 0.02447(19) Uani d . 1 P
N4 1.07557(17) 0.10719(17) 0.90650(7) 0.0284(7) Uani d . 1 N
N2 0.33699(18) -0.39487(18) 0.75088(8) 0.0328(7) Uani d . 1 N
N3 1.02758(17) 0.03845(17) 0.94160(7) 0.0278(7) Uani d . 1 N
C5 0.6543(2) -0.48311(18) 0.81194(8) 0.0257(8) Uani d . 1 C
C011 0.7243(2) -0.4830(2) 0.82727(10) 0.0332(9) Uani d . 1 C
H011 0.7252 -0.4801 0.8487 0.04 Uiso calc R 1 H
C012 0.58620(19) -0.40790(18) 0.86213(8) 0.0232(7) Uani d . 1 C
N1 0.28930(18) -0.46127(17) 0.78620(8) 0.0316(7) Uani d . 1 N
C014 0.4498(2) -0.1816(2) 0.85060(9) 0.0321(8) Uani d . 1 C
H014 0.4268 -0.2236 0.8608 0.038 Uiso calc R 1 H
C015 0.5435(2) -0.5643(2) 0.84921(9) 0.0257(7) Uani d . 1 C
C016 0.8729(2) 0.3204(2) 0.79860(9) 0.0344(9) Uani d . 1 C
H016 0.8861 0.3635 0.7866 0.041 Uiso calc R 1 H
C017 0.6311(2) -0.0716(2) 0.93965(11) 0.0415(10) Uani d . 1 C
H017 0.5907 -0.0711 0.954 0.05 Uiso calc R 1 H
C018 0.5763(2) -0.32855(19) 0.85754(8) 0.0252(7) Uani d . 1 C
C019 1.0532(2) -0.1259(2) 0.94265(11) 0.0400(10) Uani d . 1 C
H019 1.0922 -0.0858 0.9378 0.048 Uiso calc R 1 H
C020 1.0939(3) -0.1890(2) 0.96015(12) 0.0476(12) Uani d . 1 C
H02A 1.114 -0.1681 0.9791 0.071 Uiso calc R 1 H
H02B 1.1362 -0.2093 0.948 0.071 Uiso calc R 1 H
H02C 1.0575 -0.2303 0.9646 0.071 Uiso calc R 1 H
C021 1.3106(2) 0.1466(2) 0.94602(9) 0.0306(8) Uani d . 1 C
H021 1.2858 0.1575 0.9646 0.037 Uiso calc R 1 H
C022 1.0908(2) 0.1486(2) 0.87901(9) 0.0312(8) Uani d . 1 C
C023 0.9095(2) -0.1907(2) 0.84519(10) 0.0360(9) Uani d . 1 C
H023 0.9346 -0.1512 0.8343 0.043 Uiso calc R 1 H
C024 0.6928(2) -0.28877(19) 0.80511(9) 0.0289(8) Uani d . 1 C
H024 0.7046 -0.2886 0.826 0.035 Uiso calc R 1 H
C025 0.5152(3) -0.0594(2) 0.82000(10) 0.0430(11) Uani d . 1 C
H025 0.5373 -0.0174 0.8095 0.052 Uiso calc R 1 H
C026 1.3496(2) 0.0760(2) 0.94312(9) 0.0266(8) Uani d . 1 C
C027 0.3008(2) -0.5863(2) 0.80979(10) 0.0360(9) Uani d . 1 C
C028 0.6736(2) -0.08625(19) 0.88838(10) 0.0315(8) Uani d . 1 C
H028 0.6625 -0.0967 0.8678 0.038 Uiso calc R 1 H
C029 0.7766(2) 0.0391(2) 0.82904(8) 0.0255(7) Uani d . 1 C
C030 0.3879(2) -0.8677(2) 0.80364(11) 0.0406(9) Uani d . 1 C
H030 0.3574 -0.8687 0.8214 0.049 Uiso calc R 1 H
C031 0.5994(2) -0.2883(2) 0.76477(9) 0.0316(8) Uani d . 1 C
H031 0.5476 -0.2881 0.7581 0.038 Uiso calc R 1 H
C032 1.01182(19) 0.06515(19) 0.91344(9) 0.0240(7) Uani d . 1 C
C033 0.8156(2) -0.2304(2) 0.88157(10) 0.0336(9) Uani d . 1 C
H033 0.7759 -0.2185 0.8955 0.04 Uiso calc R 1 H
C034 0.74149(19) 0.0623(2) 0.80233(9) 0.0298(8) Uani d . 1 C
H034 0.7357 0.1154 0.7981 0.036 Uiso calc R 1 H
C035 0.7985(2) 0.3110(2) 0.80865(10) 0.0373(9) Uani d . 1 C
H035 0.7606 0.3478 0.8035 0.045 Uiso calc R 1 H
C036 0.5412(2) -0.13339(19) 0.81454(9) 0.0298(8) Uani d . 1 C
H036 0.5813 -0.1419 0.8004 0.036 Uiso calc R 1 H
C037 0.7603(2) -0.0931(2) 0.81384(9) 0.0315(8) Uani d . 1 C
H037 0.7671 -0.1463 0.8174 0.038 Uiso calc R 1 H
C038 0.6155(2) -0.0866(2) 0.90962(10) 0.0352(9) Uani d . 1 C
H038 0.5644 -0.0972 0.9035 0.042 Uiso calc R 1 H
C039 1.2304(2) -0.0436(3) 0.99752(10) 0.0360(9) Uani d . 1 C
H039 1.2371 -0.0902 0.9867 0.043 Uiso calc R 1 H
C040 0.3872(2) -0.3484(2) 0.73239(10) 0.0355(9) Uani d . 1 C
C041 0.7925(2) -0.4871(2) 0.81135(11) 0.0387(10) Uani d . 1 C
H041 0.8399 -0.4881 0.8219 0.046 Uiso calc R 1 H
C042 0.4067(2) -0.7245(3) 0.66927(11) 0.0445(11) Uani d . 1 C
H042 0.3859 -0.6745 0.6715 0.053 Uiso calc R 1 H
C043 0.4793(2) -0.8637(2) 0.75018(10) 0.0339(9) Uani d . 1 C
C044 0.7248(2) -0.0692(2) 0.78729(9) 0.0312(8) Uani d . 1 C
H044 0.7076 -0.1062 0.7731 0.037 Uiso calc R 1 H
C045 0.7402(2) 0.1866(2) 0.90302(10) 0.0387(9) Uani d . 1 C
H045 0.789 0.2094 0.906 0.046 Uiso calc R 1 H
C046 0.7293(2) 0.1349(2) 0.87908(9) 0.0277(8) Uani d . 1 C
C047 0.8510(2) -0.1720(2) 0.86533(9) 0.0277(8) Uani d . 1 C
C048 0.7483(2) -0.07061(18) 0.89731(9) 0.0267(8) Uani d . 1 C
C049 1.3410(2) 0.1871(2) 0.89557(10) 0.0379(9) Uani d . 1 C
H049 1.3375 0.2235 0.8797 0.045 Uiso calc R 1 H
C050 0.9768(2) -0.0083(2) 0.96002(9) 0.0301(8) Uani d . 1 C
C051 0.7791(2) 0.2481(2) 0.82627(9) 0.0307(8) Uani d . 1 C
H051 0.7279 0.2418 0.8331 0.037 Uiso calc R 1 H
C052 0.5978(2) -0.2785(2) 0.88037(9) 0.0314(8) Uani d . 1 C
H052 0.5905 -0.2251 0.8776 0.038 Uiso calc R 1 H
C053 0.6081(2) -0.8073(2) 0.72472(9) 0.0310(8) Uani d . 1 C
C054 0.9316(2) -0.2667(2) 0.84079(11) 0.0412(10) Uani d . 1 C
H054 0.9708 -0.279 0.8267 0.049 Uiso calc R 1 H
C055 0.8345(2) 0.19412(19) 0.83395(9) 0.0259(7) Uani d . 1 C
C056 1.1675(3) -0.0374(3) 1.01666(11) 0.0494(12) Uani d . 1 C
H056 1.1326 -0.0789 1.0187 0.059 Uiso calc R 1 H
C057 0.4254(3) -0.8371(3) 0.64034(11) 0.0478(11) Uani d . 1 C
H057 0.4173 -0.8656 0.6223 0.057 Uiso calc R 1 H
C058 0.3532(2) -0.42286(19) 0.77841(9) 0.0272(8) Uani d . 1 C
C059 0.6298(2) -0.3049(2) 0.90720(9) 0.0350(9) Uani d . 1 C
H059 0.6447 -0.2696 0.9225 0.042 Uiso calc R 1 H
C060 0.7322(2) -0.7033(3) 0.73287(10) 0.0419(10) Uani d . 1 C
H060 0.7734 -0.6684 0.7354 0.05 Uiso calc R 1 H
C061 1.3067(2) 0.2011(2) 0.92308(10) 0.0357(9) Uani d . 1 C
H061 1.2803 0.248 0.9264 0.043 Uiso calc R 1 H
C062 1.0993(2) 0.0624(2) 0.95175(10) 0.0356(9) Uani d . 1 C
H062 1.1222 0.0509 0.9707 0.043 Uiso calc R 1 H
C063 0.3112(2) -0.2304(2) 0.75020(11) 0.0424(11) Uani d . 1 C
H063 0.2687 -0.2682 0.753 0.051 Uiso calc R 1 H
C064 0.9283(2) 0.2667(2) 0.80614(10) 0.0359(9) Uani d . 1 C
H064 0.9794 0.273 0.7992 0.043 Uiso calc R 1 H
C065 0.4661(2) -0.8588(2) 0.80537(10) 0.0382(9) Uani d . 1 C
H065 0.4898 -0.8537 0.8246 0.046 Uiso calc R 1 H
C066 0.7916(2) -0.4897(2) 0.78027(11) 0.0381(10) Uani d . 1 C
H066 0.8386 -0.492 0.7695 0.046 Uiso calc R 1 H
C067 0.4829(2) -0.8303(2) 0.69070(9) 0.0314(8) Uani d . 1 C
C068 0.7636(2) -0.0561(2) 0.92767(10) 0.0359(9) Uani d . 1 C
H068 0.8146 -0.0452 0.9339 0.043 Uiso calc R 1 H
C069 0.6163(2) -0.28908(19) 0.79566(8) 0.0269(8) Uani d . 1 C
C070 1.5029(2) 0.0588(2) 0.97599(10) 0.0346(9) Uani d . 1 C
H070 1.501 0.0728 0.9553 0.041 Uiso calc R 1 H
C071 0.2803(2) -0.5094(2) 0.81258(9) 0.0319(8) Uani d . 1 C
C072 1.3001(2) -0.0982(3) 0.93446(10) 0.0390(10) Uani d . 1 C
H072 1.258 -0.0646 0.9314 0.047 Uiso calc R 1 H
C073 0.4688(3) -0.8688(3) 0.66361(10) 0.0419(10) Uani d . 1 C
H073 0.4895 -0.9187 0.661 0.05 Uiso calc R 1 H
C074 0.50843(19) -0.19522(19) 0.82975(9) 0.0256(7) Uani d . 1 C
C075 1.5703(2) 0.0717(2) 0.99182(11) 0.0422(10) Uani d . 1 C
H075 1.6135 0.0934 0.9819 0.051 Uiso calc R 1 H
C076 0.3360(2) -0.6182(2) 0.78086(11) 0.0395(10) Uani d . 1 C
H076 0.3415 -0.575 0.7662 0.047 Uiso calc R 1 H
C077 1.0397(2) 0.2685(2) 0.90500(10) 0.0383(9) Uani d . 1 C
H077 1.057 0.2415 0.9237 0.046 Uiso calc R 1 H
C078 0.7144(2) 0.0075(2) 0.78144(9) 0.0341(9) Uani d . 1 C
H078 0.6892 0.0234 0.7635 0.041 Uiso calc R 1 H
C079 0.78593(19) -0.04035(19) 0.83530(8) 0.0249(7) Uani d . 1 C
C080 0.5997(2) -0.7377(2) 0.73975(10) 0.0361(9) Uani d . 1 C
H080 0.5508 -0.725 0.7477 0.043 Uiso calc R 1 H
C081 0.7346(2) -0.2880(2) 0.75345(10) 0.0354(9) Uani d . 1 C
H081 0.7748 -0.2877 0.739 0.042 Uiso calc R 1 H
C082 1.1293(3) 0.2282(3) 0.82798(11) 0.0462(11) Uani d . 1 C
H082 1.1416 0.2557 0.8101 0.055 Uiso calc R 1 H
C083 0.4469(3) -0.3845(3) 0.71617(10) 0.0453(11) Uani d . 1 C
C084 1.3602(2) -0.0735(2) 0.95343(9) 0.0304(8) Uani d . 1 C
C085 1.1295(2) 0.1046(2) 0.92962(10) 0.0356(9) Uani d . 1 C
H085 1.1784 0.1283 0.9296 0.043 Uiso calc R 1 H
C086 1.1264(2) 0.1082(3) 0.85556(10) 0.0389(10) Uani d . 1 C
C087 0.9911(2) -0.0878(2) 0.96125(10) 0.0358(9) Uani d . 1 C
C088 0.2628(2) -0.4147(2) 0.74147(11) 0.0401(10) Uani d . 1 C
H088 0.2386 -0.4012 0.723 0.048 Uiso calc R 1 H
C089 0.7516(2) -0.2886(2) 0.78386(10) 0.0329(9) Uani d . 1 C
H089 0.8035 -0.289 0.7903 0.039 Uiso calc R 1 H
C090 0.3729(2) -0.2685(2) 0.73110(10) 0.0383(10) Uani d . 1 C
C091 0.9093(2) 0.2039(2) 0.82378(9) 0.0326(9) Uani d . 1 C
H091 0.9474 0.1674 0.8289 0.039 Uiso calc R 1 H
C092 1.4212(2) -0.1257(2) 0.95555(9) 0.0326(8) Uani d . 1 C
H092 1.464 -0.1125 0.9678 0.039 Uiso calc R 1 H
C093 1.0761(2) 0.2276(2) 0.87846(10) 0.0341(9) Uani d . 1 C
C094 0.3941(2) -0.7648(3) 0.64309(11) 0.0453(11) Uani d . 1 C
H094 0.3645 -0.7433 0.6272 0.054 Uiso calc R 1 H
C095 1.2843(2) 0.0145(2) 0.99326(9) 0.0332(9) Uani d . 1 C
C096 0.6580(2) 0.1010(2) 0.87533(10) 0.0356(9) Uani d . 1 C
H096 0.6497 0.0659 0.8593 0.043 Uiso calc R 1 H
C097 0.9197(2) 0.0286(2) 0.97644(10) 0.0364(9) Uani d . 1 C
C098 0.4555(2) -0.6396(2) 0.87923(10) 0.0404(10) Uani d . 1 C
H098 0.4099 -0.6432 0.8909 0.048 Uiso calc R 1 H
C099 0.6103(3) 0.1700(3) 0.91861(11) 0.0475(12) Uani d . 1 C
H099 0.5698 0.1816 0.9322 0.057 Uiso calc R 1 H
C100 0.6827(2) -0.8235(3) 0.71446(10) 0.0402(10) Uani d . 1 C
H100 0.6923 -0.8707 0.7045 0.048 Uiso calc R 1 H
C101 0.8862(3) -0.0955(3) 0.99691(11) 0.0479(11) Uani d . 1 C
H101 0.855 -0.1258 1.0098 0.057 Uiso calc R 1 H
C102 1.4370(2) 0.0259(2) 0.98921(9) 0.0290(8) Uani d . 1 C
C103 0.9425(3) -0.1304(3) 0.97981(12) 0.0483(12) Uani d . 1 C
H103 0.9483 -0.1845 0.9807 0.058 Uiso calc R 1 H
C104 1.2993(3) -0.1689(3) 0.92010(10) 0.0458(11) Uani d . 1 C
H104 1.2567 -0.1832 0.908 0.055 Uiso calc R 1 H
C105 0.4498(2) -0.7567(2) 0.69256(10) 0.0391(9) Uani d . 1 C
H105 0.4572 -0.7278 0.7105 0.047 Uiso calc R 1 H
C106 0.7058(3) -0.0573(3) 0.94876(11) 0.0432(10) Uani d . 1 C
H106 0.717 -0.0485 0.9695 0.052 Uiso calc R 1 H
C107 1.3842(2) 0.0657(2) 0.91476(9) 0.0358(9) Uani d . 1 C
H107 1.4117 0.0196 0.9112 0.043 Uiso calc R 1 H
C108 0.5423(3) -1.0151(2) 0.73149(11) 0.0407(10) Uani d . 1 C
H108 0.5124 -1.0058 0.749 0.049 Uiso calc R 1 H
C109 1.0961(3) 0.2659(3) 0.85201(11) 0.0433(11) Uani d . 1 C
H109 1.0865 0.3193 0.8505 0.052 Uiso calc R 1 H
C110 0.4151(3) -0.6521(3) 0.78629(13) 0.0563(13) Uani d . 1 C
H11A 0.4487 -0.613 0.795 0.084 Uiso calc R 1 H
H11B 0.4366 -0.6698 0.7671 0.084 Uiso calc R 1 H
H11C 0.411 -0.6955 0.8003 0.084 Uiso calc R 1 H
C111 0.4571(3) -0.0468(2) 0.84076(11) 0.0448(11) Uani d . 1 C
H111 0.439 0.0037 0.8443 0.054 Uiso calc R 1 H
C112 0.5598(2) -0.9538(2) 0.71270(10) 0.0343(9) Uani d . 1 C
C113 0.7435(2) -0.7716(3) 0.71863(11) 0.0444(11) Uani d . 1 C
H113 0.7931 -0.7843 0.7114 0.053 Uiso calc R 1 H
C114 0.2892(3) -0.6344(3) 0.83479(11) 0.0472(12) Uani d . 1 C
H114 0.3039 -0.6867 0.8339 0.057 Uiso calc R 1 H
C115 0.8380(2) -0.3058(2) 0.87746(11) 0.0409(10) Uani d . 1 C
H115 0.8137 -0.3455 0.8886 0.049 Uiso calc R 1 H
C116 1.3604(3) -0.2185(3) 0.92338(11) 0.0486(12) Uani d . 1 C
H116 1.3599 -0.2674 0.9139 0.058 Uiso calc R 1 H
C117 0.6183(2) -0.4339(2) 0.88909(9) 0.0315(8) Uani d . 1 C
H117 0.6254 -0.4872 0.8922 0.038 Uiso calc R 1 H
C118 0.5021(2) -0.7033(2) 0.87545(12) 0.0460(12) Uani d . 1 C
H118 0.4885 -0.7509 0.8844 0.055 Uiso calc R 1 H
C119 1.2096(3) 0.0871(3) 1.03078(12) 0.0582(14) Uani d . 1 C
H119 1.2028 0.1322 1.0425 0.07 Uiso calc R 1 H
C120 0.2563(3) -0.6051(3) 0.86081(12) 0.0551(13) Uani d . 1 C
H120 0.2474 -0.6378 0.8776 0.066 Uiso calc R 1 H
C121 0.2333(2) -0.4570(2) 0.76403(10) 0.0394(10) Uani d . 1 C
H121 0.1838 -0.4796 0.7647 0.047 Uiso calc R 1 H
C122 0.9518(3) 0.2622(2) 0.90387(12) 0.0463(11) Uani d . 1 C
H12A 0.9297 0.2891 0.9212 0.069 Uiso calc R 1 H
H12B 0.9369 0.2082 0.9045 0.069 Uiso calc R 1 H
H12C 0.933 0.2854 0.8851 0.069 Uiso calc R 1 H
C123 0.6586(2) -0.2878(2) 0.74387(10) 0.0358(9) Uani d . 1 C
H123 0.6472 -0.2873 0.7229 0.043 Uiso calc R 1 H
C124 0.5108(2) -0.8572(2) 0.77956(10) 0.0355(9) Uani d . 1 C
H124 0.5647 -0.8516 0.7816 0.043 Uiso calc R 1 H
C125 1.0629(3) 0.3529(3) 0.90821(13) 0.0582(14) Uani d . 1 C
H12D 1.0371 0.3753 0.9258 0.087 Uiso calc R 1 H
H12E 1.048 0.381 0.89 0.087 Uiso calc R 1 H
H12F 1.1185 0.3565 0.9109 0.087 Uiso calc R 1 H
C126 1.2733(3) 0.0801(3) 1.01189(10) 0.0467(11) Uani d . 1 C
H126 1.3102 0.1201 1.0115 0.056 Uiso calc R 1 H
C127 0.6596(3) -0.6856(3) 0.74370(11) 0.0431(10) Uani d . 1 C
H127 0.6507 -0.6383 0.7537 0.052 Uiso calc R 1 H
C128 0.2479(2) -0.4781(3) 0.83864(11) 0.0433(11) Uani d . 1 C
C129 0.8745(3) -0.0170(3) 0.99551(10) 0.0434(10) Uani d . 1 C
H129 0.8357 0.006 1.0075 0.052 Uiso calc R 1 H
C130 0.4197(3) -0.2267(3) 0.71172(11) 0.0455(11) Uani d . 1 C
H130 0.4122 -0.1729 0.7101 0.055 Uiso calc R 1 H
C131 0.4759(2) -0.5707(2) 0.86592(10) 0.0350(9) Uani d . 1 C
H131 0.4436 -0.5273 0.8682 0.042 Uiso calc R 1 H
C132 1.3804(3) 0.1198(2) 0.89158(10) 0.0404(10) Uani d . 1 C
H132 1.4052 0.11 0.8729 0.049 Uiso calc R 1 H
C133 0.6259(3) -1.0469(3) 0.68036(13) 0.0519(12) Uani d . 1 C
H133 0.6537 -1.0572 0.6624 0.062 Uiso calc R 1 H
C134 0.6399(2) -0.3827(2) 0.91146(9) 0.0338(9) Uani d . 1 C
H134 0.6617 -0.4011 0.9297 0.041 Uiso calc R 1 H
C135 0.8262(3) 0.1410(3) 0.98108(12) 0.0544(13) Uani d . 1 C
H13A 0.8233 0.197 0.98 0.082 Uiso calc R 1 H
H13B 0.8103 0.1239 1.0012 0.082 Uiso calc R 1 H
H13C 0.7923 0.1186 0.9658 0.082 Uiso calc R 1 H
C136 1.1443(3) 0.0239(3) 0.85769(12) 0.0492(12) Uani d . 1 C
H136 1.1395 0.0087 0.8794 0.059 Uiso calc R 1 H
C137 0.5880(2) -0.6284(2) 0.84563(13) 0.0453(12) Uani d . 1 C
H137 0.6334 -0.6255 0.8339 0.054 Uiso calc R 1 H
C138 1.0869(3) -0.0230(3) 0.83990(14) 0.0631(15) Uani d . 1 C
H13D 1.0994 -0.0775 0.8418 0.095 Uiso calc R 1 H
H13E 1.089 -0.008 0.8186 0.095 Uiso calc R 1 H
H13F 1.0353 -0.0137 0.8478 0.095 Uiso calc R 1 H
C139 0.5465(4) -0.4899(4) 0.70978(13) 0.0752(19) Uani d . 1 C
H13G 0.555 -0.5447 0.713 0.113 Uiso calc R 1 H
H13H 0.5841 -0.4604 0.7214 0.113 Uiso calc R 1 H
H13I 0.5522 -0.4781 0.6883 0.113 Uiso calc R 1 H
C140 0.5678(3) -0.6972(2) 0.85878(14) 0.0573(15) Uani d . 1 C
H140 0.5998 -0.7407 0.8562 0.069 Uiso calc R 1 H
B200 1.3571(2) 0.0106(2) 0.96971(11) 0.0267(8) Uiso d . 1 B
C142 0.3994(2) -0.8731(3) 0.74946(10) 0.0429(10) Uani d . 1 C
H142 0.3749 -0.8781 0.7304 0.051 Uiso calc R 1 H
C143 1.4445(3) 0.0073(3) 1.01957(11) 0.0431(10) Uani d . 1 C
H143 1.4021 -0.0152 1.0296 0.052 Uiso calc R 1 H
C144 0.6550(2) -0.4868(2) 0.78059(10) 0.0353(9) Uani d . 1 C
H144 0.6078 -0.4877 0.7699 0.042 Uiso calc R 1 H
C145 0.7236(3) -0.4891(2) 0.76470(11) 0.0440(10) Uani d . 1 C
H145 0.7234 -0.4904 0.7433 0.053 Uiso calc R 1 H
C146 0.2258(3) -0.3939(3) 0.84069(13) 0.0596(14) Uani d . 1 C
H146 0.237 -0.37 0.8206 0.072 Uiso calc R 1 H
C147 0.2771(3) -0.1585(3) 0.73516(14) 0.0596(15) Uani d . 1 C
H14A 0.2567 -0.172 0.7152 0.089 Uiso calc R 1 H
H14B 0.3172 -0.1196 0.7329 0.089 Uiso calc R 1 H
H14C 0.2358 -0.1381 0.7478 0.089 Uiso calc R 1 H
C148 0.5984(3) 0.1186(2) 0.89525(12) 0.0478(12) Uani d . 1 C
H148 0.5496 0.0953 0.8928 0.057 Uiso calc R 1 H
C149 0.6812(3) 0.2044(3) 0.92218(11) 0.0479(11) Uani d . 1 C
H149 0.6889 0.2405 0.938 0.057 Uiso calc R 1 H
C150 1.5742(3) 0.0528(3) 1.02199(13) 0.0511(13) Uani d . 1 C
H150 1.6199 0.0621 1.0331 0.061 Uiso calc R 1 H
C151 0.8959(3) -0.3238(2) 0.85716(11) 0.0426(10) Uani d . 1 C
H151 0.911 -0.3756 0.8545 0.051 Uiso calc R 1 H
C152 1.1562(3) 0.0286(3) 1.03253(11) 0.0537(13) Uani d . 1 C
H152 1.1118 0.0345 1.0447 0.064 Uiso calc R 1 H
C153 0.2830(3) -0.6786(3) 0.76662(13) 0.0578(13) Uani d . 1 C
H15A 0.2323 -0.6561 0.7632 0.087 Uiso calc R 1 H
H15B 0.2783 -0.7225 0.7803 0.087 Uiso calc R 1 H
H15C 0.3047 -0.6956 0.7473 0.087 Uiso calc R 1 H
C154 1.4219(3) -0.1958(2) 0.94059(10) 0.0430(10) Uani d . 1 C
H154 1.4653 -0.2284 0.9423 0.052 Uiso calc R 1 H
C155 0.5668(3) -1.0902(2) 0.72560(13) 0.0506(12) Uani d . 1 C
H155 0.5545 -1.1302 0.7393 0.061 Uiso calc R 1 H
C156 1.1446(3) 0.1507(3) 0.82966(11) 0.0474(11) Uani d . 1 C
H156 1.168 0.1258 0.813 0.057 Uiso calc R 1 H
C157 0.3547(3) -0.8753(3) 0.77540(11) 0.0456(11) Uani d . 1 C
H157 0.3009 -0.882 0.7737 0.055 Uiso calc R 1 H
C158 0.9087(3) 0.1153(3) 0.97517(11) 0.0443(11) Uani d . 1 C
H158 0.9225 0.1323 0.9543 0.053 Uiso calc R 1 H
C159 0.4250(3) -0.1082(2) 0.85652(11) 0.0434(10) Uani d . 1 C
H159 0.3864 -0.0995 0.8712 0.052 Uiso calc R 1 H
C160 1.2257(3) 0.0044(4) 0.84761(19) 0.083(2) Uani d . 1 C
H16A 1.2343 -0.0508 0.8497 0.124 Uiso calc R 1 H
H16B 1.2625 0.0322 0.8602 0.124 Uiso calc R 1 H
H16C 1.2325 0.0193 0.8264 0.124 Uiso calc R 1 H
C161 0.6084(3) -1.1062(3) 0.70020(14) 0.0552(14) Uani d . 1 C
H161 0.625 -1.157 0.6961 0.066 Uiso calc R 1 H
C162 1.5118(3) 0.0204(3) 1.03604(12) 0.0529(12) Uani d . 1 C
H162 1.5143 0.0069 1.0568 0.063 Uiso calc R 1 H
C163 0.6028(2) -0.9731(3) 0.68680(11) 0.0435(10) Uani d . 1 C
H163 0.6164 -0.9334 0.6732 0.052 Uiso calc R 1 H
C164 0.4654(3) -0.4685(3) 0.72013(11) 0.0536(13) Uani d . 1 C
H164 0.4632 -0.4791 0.7423 0.064 Uiso calc R 1 H
C165 0.9645(3) 0.1550(3) 0.99713(15) 0.0739(19) Uani d . 1 C
H16D 0.957 0.2106 0.9962 0.111 Uiso calc R 1 H
H16E 1.0173 0.1426 0.9915 0.111 Uiso calc R 1 H
H16F 0.9546 0.1372 1.0177 0.111 Uiso calc R 1 H
C166 0.4903(3) -0.3381(3) 0.69686(11) 0.0512(12) Uani d . 1 C
H166 0.5297 -0.3603 0.6849 0.061 Uiso calc R 1 H
C167 0.4763(3) -0.2607(4) 0.69498(12) 0.0620(15) Uani d . 1 C
H167 0.5065 -0.2302 0.6818 0.074 Uiso calc R 1 H
B100 0.5328(2) -0.8647(2) 0.71960(11) 0.0302(9) Uiso d . 1 B
C169 0.3425(3) -0.2104(3) 0.78126(12) 0.0524(12) Uani d . 1 C
H16G 0.3021 -0.1862 0.7933 0.079 Uiso calc R 1 H
H16H 0.3856 -0.1748 0.7791 0.079 Uiso calc R 1 H
H16I 0.36 -0.2571 0.7914 0.079 Uiso calc R 1 H
C4 0.4046(4) -0.5217(3) 0.70511(13) 0.0745(19) Uani d . 1 C
H4A 0.4188 -0.5754 0.7084 0.112 Uiso calc R 1 H
H4B 0.4025 -0.5112 0.6834 0.112 Uiso calc R 1 H
H4C 0.3542 -0.5119 0.7141 0.112 Uiso calc R 1 H
C1 0.2362(3) -0.5284(3) 0.86251(12) 0.0540(13) Uani d . 1 C
H1 0.2136 -0.5096 0.8806 0.065 Uiso calc R 1 H
C50 1.0220(3) -0.1555(3) 0.91317(12) 0.0581(14) Uani d . 1 C
H50A 0.9964 -0.1138 0.9023 0.087 Uiso calc R 1 H
H50B 0.9852 -0.1967 0.9172 0.087 Uiso calc R 1 H
H50C 1.0642 -0.1754 0.9008 0.087 Uiso calc R 1 H
C2 0.1395(4) -0.3838(4) 0.8469(2) 0.101(3) Uani d . 1 C
H2A 0.1099 -0.4105 0.8313 0.152 Uiso calc R 1 H
H2B 0.1266 -0.3292 0.8466 0.152 Uiso calc R 1 H
H2C 0.127 -0.4053 0.8668 0.152 Uiso calc R 1 H
C3 0.2744(5) -0.3534(4) 0.8640(2) 0.119(3) Uani d . 1 C
H3A 0.2597 -0.2993 0.865 0.179 Uiso calc R 1 H
H3B 0.3286 -0.3574 0.8584 0.179 Uiso calc R 1 H
H3C 0.2665 -0.3772 0.8838 0.179 Uiso calc R 1 H

loop_
_atom_site_aniso_label
_atom_site_aniso_U_11
_atom_site_aniso_U_22
_atom_site_aniso_U_33
_atom_site_aniso_U_12
_atom_site_aniso_U_13
_atom_site_aniso_U_23
Ag1 0.02569(13) 0.02811(13) 0.02205(14) 0.00015(10) -0.00328(11) 0.00213(11)
Ag2 0.02221(12) 0.03035(13) 0.02264(14) -0.00442(10) -0.00231(11) 0.00176(11)
P2 0.0291(4) 0.0182(4) 0.0228(5) -0.0008(3) -0.0002(4) 0.0010(3)
P4 0.0245(4) 0.0227(4) 0.0250(5) -0.0021(3) -0.0026(4) 0.0024(4)
P3 0.0257(4) 0.0225(4) 0.0259(5) -0.0041(3) -0.0003(4) 0.0010(4)
P1 0.0279(4) 0.0198(4) 0.0257(5) 0.0010(3) -0.0039(4) 0.0022(4)
N4 0.0257(15) 0.0327(16) 0.0269(18) -0.0078(12) -0.0056(13) 0.0026(13)
N2 0.0354(17) 0.0279(16) 0.035(2) -0.0007(13) -0.0139(15) 0.0061(14)
N3 0.0309(16) 0.0278(15) 0.0248(17) -0.0026(12) -0.0052(13) 0.0024(12)
C5 0.0373(19) 0.0147(14) 0.025(2) 0.0006(13) -0.0025(15) 0.0035(13)
C011 0.035(2) 0.0304(19) 0.034(2) 0.0049(15) 0.0005(17) -0.0032(16)
C012 0.0276(17) 0.0199(15) 0.0222(19) -0.0009(13) -0.0018(14) 0.0022(13)
N1 0.0283(16) 0.0281(15) 0.038(2) -0.0020(12) -0.0114(14) 0.0024(14)
C014 0.037(2) 0.0260(18) 0.033(2) 0.0012(15) 0.0069(17) 0.0034(16)
C015 0.0296(18) 0.0243(17) 0.023(2) -0.0010(14) -0.0072(15) 0.0038(14)
C016 0.045(2) 0.0248(17) 0.033(2) -0.0061(15) 0.0013(18) 0.0038(16)
C017 0.043(2) 0.031(2) 0.051(3) -0.0026(17) 0.021(2) -0.0073(19)
C018 0.0293(17) 0.0239(17) 0.0223(19) -0.0015(13) 0.0017(14) 0.0018(14)
C019 0.041(2) 0.034(2) 0.044(3) 0.0012(17) 0.0015(19) 0.0100(19)
C020 0.042(2) 0.036(2) 0.066(3) 0.0030(18) -0.011(2) 0.009(2)
C021 0.0293(18) 0.0312(19) 0.031(2) -0.0023(15) -0.0027(16) -0.0027(16)
C022 0.0317(18) 0.038(2) 0.024(2) -0.0146(15) -0.0065(15) 0.0068(16)
C023 0.040(2) 0.034(2) 0.035(2) -0.0032(16) 0.0045(18) -0.0005(17)
C024 0.0355(18) 0.0232(16) 0.028(2) -0.0016(14) 0.0037(16) -0.0047(15)
C025 0.061(3) 0.0230(18) 0.045(3) 0.0010(18) 0.012(2) 0.0051(18)
C026 0.0255(17) 0.0290(18) 0.025(2) -0.0041(14) -0.0019(14) -0.0020(15)
C027 0.033(2) 0.0305(19) 0.044(3) -0.0060(15) 0.0001(18) 0.0042(17)
C028 0.0298(17) 0.0229(16) 0.042(2) -0.0044(13) 0.0030(18) 0.0001(17)
C029 0.0259(17) 0.0270(17) 0.024(2) -0.0044(13) 0.0032(14) 0.0032(14)
C030 0.046(2) 0.043(2) 0.033(2) -0.0017(18) 0.008(2) 0.0072(19)
C031 0.041(2) 0.0290(18) 0.025(2) 0.0027(15) 0.0008(17) 0.0032(15)
C032 0.0211(16) 0.0233(16) 0.028(2) -0.0052(13) -0.0053(14) 0.0027(14)
C033 0.0345(19) 0.0272(18) 0.039(3) 0.0019(15) 0.0050(17) 0.0037(16)
C034 0.0251(16) 0.0351(19) 0.029(2) -0.0045(14) -0.0031(16) -0.0014(17)
C035 0.044(2) 0.0314(19) 0.037(3) 0.0042(16) -0.0012(18) 0.0077(17)
C036 0.038(2) 0.0223(17) 0.029(2) 0.0034(14) 0.0078(16) 0.0043(15)
C037 0.035(2) 0.0292(18) 0.030(2) -0.0090(15) 0.0004(16) -0.0027(15)
C038 0.0279(19) 0.0278(19) 0.050(3) -0.0048(15) 0.0064(18) -0.0061(18)
C039 0.0298(19) 0.049(2) 0.029(2) 0.0061(17) 0.0017(16) 0.0122(18)
C040 0.035(2) 0.040(2) 0.031(2) -0.0059(17) -0.0126(17) 0.0083(17)
C041 0.032(2) 0.0301(19) 0.054(3) 0.0035(15) -0.0010(18) -0.0005(18)
C042 0.037(2) 0.044(2) 0.052(3) -0.0008(18) -0.006(2) 0.010(2)
C043 0.039(2) 0.0304(19) 0.032(2) -0.0016(16) -0.0017(17) 0.0055(16)
C044 0.035(2) 0.036(2) 0.023(2) -0.0080(16) -0.0013(16) -0.0050(16)
C045 0.041(2) 0.043(2) 0.032(2) 0.0058(18) -0.0015(18) -0.0028(18)
C046 0.0307(18) 0.0246(17) 0.028(2) 0.0029(13) 0.0012(15) 0.0049(14)
C047 0.0303(18) 0.0262(17) 0.027(2) 0.0007(14) -0.0044(15) 0.0001(15)
C048 0.0294(18) 0.0168(15) 0.034(2) -0.0012(13) 0.0008(15) 0.0022(14)
C049 0.043(2) 0.034(2) 0.036(3) -0.0071(17) -0.0052(18) 0.0083(17)
C050 0.0313(18) 0.0343(19) 0.025(2) -0.0050(15) -0.0049(15) 0.0082(16)
C051 0.0339(19) 0.0283(18) 0.030(2) 0.0005(15) -0.0006(16) 0.0070(16)
C052 0.038(2) 0.0294(18) 0.027(2) -0.0060(15) 0.0002(16) 0.0007(15)
C053 0.0297(18) 0.039(2) 0.024(2) -0.0040(15) -0.0008(15) 0.0071(16)
C054 0.042(2) 0.038(2) 0.044(3) 0.0087(18) 0.005(2) -0.0077(19)
C055 0.0304(18) 0.0216(16) 0.026(2) -0.0043(13) -0.0069(15) -0.0021(14)
C056 0.039(2) 0.075(3) 0.034(3) 0.009(2) 0.0114(19) 0.022(2)
C057 0.049(2) 0.064(3) 0.030(3) -0.013(2) -0.004(2) 0.005(2)
C058 0.0291(18) 0.0230(16) 0.029(2) -0.0020(14) -0.0094(15) 0.0043(15)
C059 0.038(2) 0.041(2) 0.026(2) -0.0083(17) 0.0001(17) -0.0061(17)
C060 0.039(2) 0.045(2) 0.041(3) -0.0155(18) -0.0059(19) 0.004(2)
C061 0.0324(19) 0.0275(18) 0.047(3) -0.0038(15) -0.0043(18) 0.0025(17)
C062 0.033(2) 0.041(2) 0.033(2) -0.0066(16) -0.0113(17) 0.0023(18)
C063 0.038(2) 0.034(2) 0.055(3) -0.0021(17) -0.018(2) 0.009(2)
C064 0.036(2) 0.037(2) 0.035(2) -0.0074(16) 0.0015(18) 0.0044(18)
C065 0.058(3) 0.0310(19) 0.025(2) -0.0028(17) -0.0026(19) 0.0094(17)
C066 0.037(2) 0.031(2) 0.046(3) 0.0019(16) 0.0120(19) 0.0054(18)
C067 0.0265(18) 0.040(2) 0.028(2) -0.0080(15) 0.0035(15) 0.0043(16)
C068 0.033(2) 0.035(2) 0.040(3) -0.0020(16) 0.0021(18) -0.0035(18)
C069 0.0350(18) 0.0193(16) 0.026(2) 0.0015(13) 0.0029(15) -0.0001(14)
C070 0.0297(19) 0.034(2) 0.040(2) 0.0062(15) -0.0010(17) -0.0072(17)
C071 0.0280(18) 0.0345(19) 0.033(2) -0.0059(15) -0.0035(16) -0.0007(16)
C072 0.041(2) 0.047(2) 0.029(2) -0.0063(18) 0.0031(18) -0.0018(18)
C073 0.046(2) 0.050(3) 0.030(2) -0.0014(19) -0.0035(19) 0.0017(19)
C074 0.0265(17) 0.0222(16) 0.028(2) 0.0015(13) 0.0015(15) 0.0025(14)
C075 0.035(2) 0.035(2) 0.056(3) 0.0055(17) -0.008(2) -0.013(2)
C076 0.045(2) 0.030(2) 0.044(3) -0.0020(17) 0.000(2) -0.0004(18)
C077 0.043(2) 0.035(2) 0.037(3) -0.0052(17) -0.0055(19) 0.0002(18)
C078 0.0296(19) 0.046(2) 0.027(2) -0.0051(16) 0.0013(16) 0.0029(17)
C079 0.0238(16) 0.0257(17) 0.025(2) -0.0057(13) 0.0040(14) -0.0014(14)
C080 0.033(2) 0.038(2) 0.037(2) -0.0034(16) -0.0046(17) 0.0029(18)
C081 0.043(2) 0.0269(18) 0.036(2) 0.0007(16) 0.0118(18) 0.0004(17)
C082 0.049(3) 0.058(3) 0.032(3) -0.023(2) 0.000(2) 0.010(2)
C083 0.068(3) 0.048(2) 0.020(2) 0.002(2) -0.015(2) 0.0022(19)
C084 0.034(2) 0.0324(19) 0.025(2) -0.0041(15) 0.0111(16) 0.0029(16)
C085 0.0296(19) 0.046(2) 0.031(2) -0.0114(17) -0.0078(17) 0.0049(18)
C086 0.037(2) 0.046(2) 0.034(2) -0.0110(18) -0.0022(18) -0.0023(19)
C087 0.040(2) 0.034(2) 0.033(2) -0.0012(16) -0.0045(18) 0.0105(17)
C088 0.044(2) 0.030(2) 0.046(3) -0.0039(17) -0.021(2) 0.0047(18)
C089 0.0313(19) 0.0247(17) 0.043(3) -0.0022(14) 0.0045(17) -0.0026(16)
C090 0.040(2) 0.033(2) 0.042(3) -0.0046(17) -0.0167(19) 0.0072(18)
C091 0.0302(19) 0.0319(19) 0.036(2) -0.0039(15) -0.0021(17) 0.0052(17)
C092 0.041(2) 0.0315(19) 0.025(2) -0.0013(16) 0.0095(17) 0.0011(16)
C093 0.0301(19) 0.041(2) 0.031(2) -0.0105(16) -0.0009(16) 0.0016(17)
C094 0.038(2) 0.059(3) 0.040(3) -0.014(2) -0.0105(19) 0.016(2)
C095 0.035(2) 0.039(2) 0.025(2) 0.0114(16) 0.0021(16) 0.0046(17)
C096 0.0306(19) 0.0262(18) 0.050(3) -0.0005(14) 0.0068(18) 0.0038(17)
C097 0.039(2) 0.045(2) 0.025(2) -0.0047(17) -0.0051(17) 0.0034(18)
C098 0.035(2) 0.041(2) 0.046(3) -0.0074(17) -0.0012(18) 0.0105(19)
C099 0.050(3) 0.044(2) 0.048(3) 0.013(2) 0.021(2) 0.012(2)
C100 0.039(2) 0.044(2) 0.038(3) -0.0008(18) -0.0017(19) -0.0010(19)
C101 0.048(3) 0.054(3) 0.042(3) -0.004(2) 0.009(2) 0.018(2)
C102 0.0301(18) 0.0289(18) 0.028(2) 0.0099(14) -0.0022(15) -0.0065(15)
C103 0.051(3) 0.041(2) 0.053(3) -0.002(2) 0.001(2) 0.017(2)
C104 0.056(3) 0.048(3) 0.033(3) -0.024(2) 0.003(2) -0.007(2)
C105 0.037(2) 0.047(2) 0.033(2) -0.0025(18) -0.0064(18) 0.0016(19)
C106 0.048(3) 0.046(2) 0.036(3) -0.0023(19) 0.009(2) -0.007(2)
C107 0.045(2) 0.033(2) 0.030(2) 0.0012(17) 0.0064(18) -0.0004(17)
C108 0.046(2) 0.036(2) 0.040(3) -0.0088(18) -0.0107(19) 0.0064(19)
C109 0.047(2) 0.042(2) 0.041(3) -0.0152(19) -0.004(2) 0.012(2)
C110 0.043(3) 0.053(3) 0.073(4) 0.012(2) -0.009(2) -0.009(3)
C111 0.063(3) 0.0262(19) 0.045(3) 0.0149(19) 0.012(2) 0.0000(18)
C112 0.034(2) 0.034(2) 0.035(2) -0.0057(16) -0.0088(17) 0.0022(17)
C113 0.033(2) 0.050(3) 0.051(3) -0.0055(19) -0.002(2) 0.003(2)
C114 0.046(2) 0.044(2) 0.052(3) -0.017(2) -0.011(2) 0.016(2)
C115 0.043(2) 0.0283(19) 0.052(3) -0.0045(17) -0.005(2) 0.0059(18)
C116 0.080(3) 0.034(2) 0.032(3) -0.014(2) 0.016(2) -0.0067(19)
C117 0.0337(18) 0.0312(18) 0.029(2) -0.0012(15) -0.0031(17) 0.0070(17)
C118 0.035(2) 0.031(2) 0.072(4) -0.0055(16) -0.004(2) 0.018(2)
C119 0.079(4) 0.055(3) 0.040(3) 0.031(3) 0.016(3) 0.004(2)
C120 0.049(3) 0.075(4) 0.042(3) -0.018(2) -0.001(2) 0.020(3)
C121 0.034(2) 0.035(2) 0.050(3) -0.0068(16) -0.0235(19) 0.0063(19)
C122 0.043(2) 0.038(2) 0.058(3) -0.0014(18) 0.004(2) -0.004(2)
C123 0.047(2) 0.034(2) 0.026(2) 0.0050(17) 0.0056(18) 0.0057(16)
C124 0.035(2) 0.036(2) 0.035(2) 0.0010(16) -0.0037(17) 0.0063(17)
C125 0.063(3) 0.052(3) 0.060(4) -0.019(2) -0.008(3) -0.007(3)
C126 0.062(3) 0.043(2) 0.036(3) 0.013(2) 0.009(2) 0.001(2)
C127 0.050(3) 0.040(2) 0.039(3) -0.0048(19) -0.013(2) 0.0011(19)
C128 0.037(2) 0.055(3) 0.039(3) -0.0097(19) -0.0031(19) -0.001(2)
C129 0.042(2) 0.057(3) 0.031(3) -0.004(2) 0.0063(19) 0.003(2)
C130 0.048(3) 0.044(2) 0.045(3) -0.012(2) -0.013(2) 0.018(2)
C131 0.041(2) 0.0287(19) 0.035(2) 0.0005(16) -0.0026(18) 0.0026(16)
C132 0.055(2) 0.041(2) 0.026(2) -0.0045(19) 0.0017(19) 0.0003(18)
C133 0.039(2) 0.050(3) 0.066(4) 0.000(2) -0.005(2) -0.016(2)
C134 0.040(2) 0.043(2) 0.018(2) -0.0064(17) -0.0044(16) 0.0049(16)
C135 0.060(3) 0.053(3) 0.051(3) 0.015(2) -0.007(2) -0.005(2)
C136 0.051(3) 0.052(3) 0.044(3) -0.009(2) 0.009(2) -0.012(2)
C137 0.032(2) 0.029(2) 0.075(4) -0.0014(16) 0.005(2) 0.007(2)
C138 0.068(3) 0.055(3) 0.066(4) -0.017(3) 0.002(3) -0.016(3)
C139 0.101(5) 0.090(4) 0.035(3) 0.039(4) 0.001(3) -0.004(3)
C140 0.044(2) 0.025(2) 0.104(5) 0.0063(18) 0.009(3) 0.015(2)
C142 0.037(2) 0.059(3) 0.032(2) -0.0093(19) -0.0015(18) 0.009(2)
C143 0.046(2) 0.044(2) 0.039(3) 0.0056(19) -0.012(2) 0.005(2)
C144 0.044(2) 0.0276(18) 0.034(2) -0.0022(16) -0.0020(18) -0.0031(16)
C145 0.054(3) 0.043(2) 0.035(3) 0.000(2) 0.007(2) 0.0009(19)
C146 0.068(3) 0.054(3) 0.057(4) 0.008(3) 0.003(3) -0.017(3)
C147 0.062(3) 0.034(2) 0.083(4) 0.001(2) -0.025(3) 0.011(2)
C148 0.041(2) 0.030(2) 0.072(4) 0.0010(17) 0.017(2) 0.015(2)
C149 0.060(3) 0.045(2) 0.038(3) 0.010(2) 0.008(2) 0.003(2)
C150 0.043(3) 0.043(2) 0.067(4) 0.016(2) -0.026(2) -0.008(2)
C151 0.049(2) 0.030(2) 0.049(3) 0.0057(18) -0.007(2) -0.0056(19)
C152 0.053(3) 0.071(3) 0.037(3) 0.028(3) 0.018(2) 0.017(2)
C153 0.051(3) 0.054(3) 0.068(4) -0.006(2) -0.014(3) -0.008(3)
C154 0.065(3) 0.031(2) 0.034(2) 0.0016(19) 0.014(2) 0.0026(18)
C155 0.055(3) 0.032(2) 0.065(4) -0.008(2) -0.014(3) 0.008(2)
C156 0.053(3) 0.055(3) 0.034(3) -0.019(2) 0.005(2) -0.008(2)
C157 0.040(2) 0.053(3) 0.044(3) -0.015(2) 0.005(2) 0.008(2)
C158 0.056(3) 0.044(2) 0.033(3) 0.003(2) 0.009(2) -0.0052(19)
C159 0.046(2) 0.041(2) 0.042(3) 0.0083(19) 0.013(2) 0.001(2)
C160 0.044(3) 0.063(4) 0.141(7) 0.000(3) 0.011(4) -0.014(4)
C161 0.048(3) 0.034(2) 0.084(4) 0.001(2) -0.010(3) -0.009(2)
C162 0.068(3) 0.052(3) 0.039(3) 0.014(2) -0.018(2) 0.000(2)
C163 0.039(2) 0.044(2) 0.048(3) -0.0075(18) -0.001(2) -0.002(2)
C164 0.089(4) 0.049(3) 0.024(2) 0.018(3) -0.004(2) -0.003(2)
C165 0.070(4) 0.064(4) 0.087(5) -0.003(3) 0.010(3) -0.041(3)
C166 0.053(3) 0.073(3) 0.028(3) 0.000(2) -0.004(2) 0.002(2)
C167 0.062(3) 0.085(4) 0.039(3) -0.026(3) -0.011(3) 0.021(3)
C169 0.055(3) 0.049(3) 0.053(3) 0.009(2) -0.018(2) -0.002(2)
C4 0.130(6) 0.044(3) 0.050(4) 0.012(3) -0.026(4) -0.006(2)
C1 0.043(3) 0.080(4) 0.038(3) -0.008(2) 0.001(2) -0.006(3)
C50 0.059(3) 0.066(3) 0.050(3) 0.019(3) -0.003(2) 0.002(3)
C2 0.082(5) 0.093(5) 0.129(7) 0.031(4) 0.003(5) -0.041(5)
C3 0.134(7) 0.077(5) 0.148(8) -0.007(5) -0.047(6) -0.057(5)

loop_
_atom_type_symbol
_atom_type_description
_atom_type_scat_dispersion_real
_atom_type_scat_dispersion_imag
_atom_type_scat_source
B B 0.0013 0.0007 'International Tables Vol C Tables 4.2.6.8 and 6.1.1.4'
H H 0 0 'International Tables Vol C Tables 4.2.6.8 and 6.1.1.4'
C C 0.0033 0.0016 'International Tables Vol C Tables 4.2.6.8 and 6.1.1.4'
N N 0.0061 0.0033 'International Tables Vol C Tables 4.2.6.8 and 6.1.1.4'
P P 0.1023 0.0942 'International Tables Vol C Tables 4.2.6.8 and 6.1.1.4'
Ag Ag -0.8971 1.1015 'International Tables Vol C Tables 4.2.6.8 and 6.1.1.4'

loop_
_geom_angle_atom_site_label_1
_geom_angle_atom_site_label_2
_geom_angle_atom_site_label_3
_geom_angle
C058 Ag1 P1 145.37(9)
C058 Ag1 P2 135.97(9)
P1 Ag1 P2 78.61(3)
C032 Ag2 P4 140.91(9)
C032 Ag2 P3 139.81(9)
P4 Ag2 P3 79.21(3)
C074 P2 C018 104.26(17)
C074 P2 C069 105.71(16)
C018 P2 C069 104.97(17)
C074 P2 Ag1 131.58(12)
C018 P2 Ag1 103.58(11)
C069 P2 Ag1 104.27(12)
C055 P4 C046 105.23(17)
C055 P4 C029 104.62(17)
C046 P4 C029 104.39(17)
C055 P4 Ag2 122.11(12)
C046 P4 Ag2 112.38(12)
C029 P4 Ag2 106.55(12)
C079 P3 C047 104.35(17)
C079 P3 C048 103.36(16)
C047 P3 C048 104.18(16)
C079 P3 Ag2 104.65(11)
C047 P3 Ag2 131.67(12)
C048 P3 Ag2 105.63(12)
C015 P1 C5 106.37(16)
C015 P1 C012 104.72(17)
C5 P1 C012 102.22(16)
C015 P1 Ag1 119.09(12)
C5 P1 Ag1 117.67(12)
C012 P1 Ag1 104.62(11)
C032 N4 C085 111.5(3)
C032 N4 C022 127.5(3)
C085 N4 C022 120.9(3)
C058 N2 C088 112.0(3)
C058 N2 C040 126.1(3)
C088 N2 C040 121.9(3)
C032 N3 C062 112.0(3)
C032 N3 C050 125.7(3)
C062 N3 C050 122.3(3)
C144 C5 C011 118.6(4)
C144 C5 P1 118.5(3)
C011 C5 P1 122.9(3)
C041 C011 C5 120.2(4)
C041 C011 H011 119.9
C5 C011 H011 119.9
C117 C012 C018 119.4(3)
C117 C012 P1 122.1(3)
C018 C012 P1 118.3(3)
C058 N1 C121 112.1(3)
C058 N1 C071 125.8(3)
C121 N1 C071 121.7(3)
C159 C014 C074 120.9(4)
C159 C014 H014 119.5
C074 C014 H014 119.5
C137 C015 C131 118.3(4)
C137 C015 P1 124.2(3)
C131 C015 P1 117.4(3)
C035 C016 C064 119.8(4)
C035 C016 H016 120.1
C064 C016 H016 120.1
C038 C017 C106 119.9(4)
C038 C017 H017 120
C106 C017 H017 120.1
C052 C018 C012 118.7(3)
C052 C018 P2 121.8(3)
C012 C018 P2 119.5(3)
C50 C019 C087 111.3(4)
C50 C019 C020 111.1(4)
C087 C019 C020 112.0(4)
C50 C019 H019 107.4
C087 C019 H019 107.4
C020 C019 H019 107.4
C019 C020 H02A 109.5
C019 C020 H02B 109.5
H02A C020 H02B 109.5
C019 C020 H02C 109.5
H02A C020 H02C 109.5
H02B C020 H02C 109.5
C061 C021 C026 123.6(4)
C061 C021 H021 118.2
C026 C021 H021 118.2
C086 C022 C093 124.3(4)
C086 C022 N4 117.1(4)
C093 C022 N4 118.3(4)
C054 C023 C047 121.1(4)
C054 C023 H023 119.5
C047 C023 H023 119.5
C089 C024 C069 120.1(4)
C089 C024 H024 120
C069 C024 H024 120
C111 C025 C036 120.0(4)
C111 C025 H025 120
C036 C025 H025 120
C107 C026 C021 113.6(4)
C107 C026 B200 121.1(3)
C021 C026 B200 125.3(3)
C071 C027 C114 117.9(4)
C071 C027 C076 121.9(4)
C114 C027 C076 120.2(4)
C038 C028 C048 119.7(4)
C038 C028 H028 120.2
C048 C028 H028 120.2
C034 C029 C079 119.9(3)
C034 C029 P4 121.3(3)
C079 C029 P4 118.7(3)
C065 C030 C157 118.4(4)
C065 C030 H030 120.8
C157 C030 H030 120.8
C123 C031 C069 119.7(4)
C123 C031 H031 120.2
C069 C031 H031 120.2
N3 C032 N4 103.0(3)
N3 C032 Ag2 127.5(2)
N4 C032 Ag2 129.4(3)
C115 C033 C047 120.2(4)
C115 C033 H033 119.9
C047 C033 H033 119.9
C029 C034 C078 120.4(4)
C029 C034 H034 119.8
C078 C034 H034 119.8
C016 C035 C051 120.2(4)
C016 C035 H035 119.9
C051 C035 H035 119.9
C025 C036 C074 120.1(4)
C025 C036 H036 120
C074 C036 H036 119.9
C044 C037 C079 121.3(4)
C044 C037 H037 119.4
C079 C037 H037 119.4
C028 C038 C017 120.6(4)
C028 C038 H038 119.7
C017 C038 H038 119.7
C056 C039 C095 123.9(4)
C056 C039 H039 118.1
C095 C039 H039 118.1
C083 C040 C090 123.2(4)
C083 C040 N2 119.0(4)
C090 C040 N2 117.8(4)
C066 C041 C011 120.1(4)
C066 C041 H041 120
C011 C041 H041 120
C094 C042 C105 120.2(4)
C094 C042 H042 119.9
C105 C042 H042 119.9
C142 C043 C124 114.6(4)
C142 C043 B100 122.9(4)
C124 C043 B100 122.4(4)
C078 C044 C037 120.6(4)
C078 C044 H044 119.7
C037 C044 H044 119.7
C149 C045 C046 120.8(4)
C149 C045 H045 119.6
C046 C045 H045 119.6
C096 C046 C045 119.0(4)
C096 C046 P4 123.1(3)
C045 C046 P4 117.6(3)
C033 C047 C023 118.9(3)
C033 C047 P3 123.2(3)
C023 C047 P3 117.8(3)
C028 C048 C068 119.4(4)
C028 C048 P3 122.8(3)
C068 C048 P3 117.8(3)
C132 C049 C061 118.9(4)
C132 C049 H049 120.6
C061 C049 H049 120.6
C097 C050 C087 124.1(4)
C097 C050 N3 118.0(3)
C087 C050 N3 117.7(3)
C035 C051 C055 120.1(4)
C035 C051 H051 119.9
C055 C051 H051 119.9
C018 C052 C059 121.5(4)
C018 C052 H052 119.2
C059 C052 H052 119.2
C080 C053 C100 115.2(4)
C080 C053 B100 120.4(3)
C100 C053 B100 124.4(4)
C151 C054 C023 119.2(4)
C151 C054 H054 120.4
C023 C054 H054 120.4
C091 C055 C051 119.3(3)
C091 C055 P4 118.0(3)
C051 C055 P4 122.7(3)
C152 C056 C039 119.6(5)
C152 C056 H056 120.2
C039 C056 H056 120.2
C094 C057 C073 120.9(4)
C094 C057 H057 119.6
C073 C057 H057 119.6
N2 C058 N1 103.8(3)
N2 C058 Ag1 127.0(3)
N1 C058 Ag1 129.3(3)
C134 C059 C052 119.5(4)
C134 C059 H059 120.3
C052 C059 H059 120.3
C113 C060 C127 119.1(4)
C113 C060 H060 120.5
C127 C060 H060 120.5
C049 C061 C021 120.1(4)
C049 C061 H061 119.9
C021 C061 H061 119.9
C085 C062 N3 106.4(4)
C085 C062 H062 126.8
N3 C062 H062 126.8
C169 C063 C090 110.3(4)
C169 C063 C147 110.0(4)
C090 C063 C147 112.9(4)
C169 C063 H063 107.8
C090 C063 H063 107.8
C147 C063 H063 107.8
C091 C064 C016 120.2(4)
C091 C064 H064 119.9
C016 C064 H064 119.9
C030 C065 C124 121.0(4)
C030 C065 H065 119.5
C124 C065 H065 119.5
C041 C066 C145 120.7(4)
C041 C066 H066 119.6
C145 C066 H066 119.6
C073 C067 C105 114.6(4)
C073 C067 B100 125.4(4)
C105 C067 B100 120.0(4)
C106 C068 C048 120.7(4)
C106 C068 H068 119.6
C048 C068 H068 119.6
C024 C069 C031 119.6(4)
C024 C069 P2 123.2(3)
C031 C069 P2 117.2(3)
C075 C070 C102 123.2(4)
C075 C070 H070 118.4
C102 C070 H070 118.4
C128 C071 C027 123.6(4)
C128 C071 N1 118.9(4)
C027 C071 N1 117.4(4)
C104 C072 C084 123.4(4)
C104 C072 H072 118.3
C084 C072 H072 118.3
C057 C073 C067 122.6(4)
C057 C073 H073 118.7
C067 C073 H073 118.7
C036 C074 C014 119.2(3)
C036 C074 P2 122.5(3)
C014 C074 P2 118.3(3)
C150 C075 C070 119.5(4)
C150 C075 H075 120.2
C070 C075 H075 120.2
C110 C076 C027 112.0(4)
C110 C076 C153 110.1(4)
C027 C076 C153 110.6(4)
C110 C076 H076 108
C027 C076 H076 108
C153 C076 H076 108
C093 C077 C125 114.4(4)
C093 C077 C122 111.1(3)
C125 C077 C122 109.5(4)
C093 C077 H077 107.2
C125 C077 H077 107.2
C122 C077 H077 107.2
C044 C078 C034 119.5(4)
C044 C078 H078 120.3
C034 C078 H078 120.3
C037 C079 C029 118.2(3)
C037 C079 P3 122.0(3)
C029 C079 P3 119.7(3)
C053 C080 C127 123.3(4)
C053 C080 H080 118.3
C127 C080 H080 118.3
C089 C081 C123 120.1(4)
C089 C081 H081 119.9
C123 C081 H081 119.9
C156 C082 C109 120.5(4)
C156 C082 H082 119.8
C109 C082 H082 119.8
C166 C083 C040 116.9(4)
C166 C083 C164 121.1(5)
C040 C083 C164 122.0(4)
C092 C084 C072 113.9(4)
C092 C084 B200 125.3(4)
C072 C084 B200 120.7(4)
C062 C085 N4 107.0(3)
C062 C085 H085 126.5
N4 C085 H085 126.5
C156 C086 C022 116.1(4)
C156 C086 C136 121.4(4)
C022 C086 C136 122.5(4)
C103 C087 C050 116.1(4)
C103 C087 C019 121.4(4)
C050 C087 C019 122.5(4)
C121 C088 N2 105.6(4)
C121 C088 H088 127.2
N2 C088 H088 127.2
C081 C089 C024 120.1(4)
C081 C089 H089 119.9
C024 C089 H089 119.9
C130 C090 C040 116.0(4)
C130 C090 C063 121.9(4)
C040 C090 C063 122.1(4)
C064 C091 C055 120.3(4)
C064 C091 H091 119.8
C055 C091 H091 119.8
C154 C092 C084 123.0(4)
C154 C092 H092 118.5
C084 C092 H092 118.5
C109 C093 C022 116.1(4)
C109 C093 C077 122.2(4)
C022 C093 C077 121.7(4)
C042 C094 C057 118.6(4)
C042 C094 H094 120.7
C057 C094 H094 120.7
C039 C095 C126 114.5(4)
C039 C095 B200 125.1(4)
C126 C095 B200 120.3(4)
C046 C096 C148 119.8(4)
C046 C096 H096 120.1
C148 C096 H096 120.1
C050 C097 C129 117.1(4)
C050 C097 C158 121.9(4)
C129 C097 C158 120.9(4)
C131 C098 C118 119.5(4)
C131 C098 H098 120.3
C118 C098 H098 120.3
C148 C099 C149 120.0(4)
C148 C099 H099 120
C149 C099 H099 120
C113 C100 C053 121.8(4)
C113 C100 H100 119.1
C053 C100 H100 119.1
C103 C101 C129 121.1(4)
C103 C101 H101 119.5
C129 C101 H101 119.5
C143 C102 C070 114.7(4)
C143 C102 B200 123.0(4)
C070 C102 B200 122.3(4)
C101 C103 C087 121.3(4)
C101 C103 H103 119.4
C087 C103 H103 119.4
C116 C104 C072 120.1(4)
C116 C104 H104 119.9
C072 C104 H104 119.9
C042 C105 C067 123.0(4)
C042 C105 H105 118.5
C067 C105 H105 118.5
C068 C106 C017 119.7(4)
C068 C106 H106 120.2
C017 C106 H106 120.2
C132 C107 C026 123.3(4)
C132 C107 H107 118.3
C026 C107 H107 118.3
C112 C108 C155 122.7(5)
C112 C108 H108 118.6
C155 C108 H108 118.6
C082 C109 C093 121.7(4)
C082 C109 H109 119.1
C093 C109 H109 119.1
C076 C110 H11A 109.5
C076 C110 H11B 109.5
H11A C110 H11B 109.5
C076 C110 H11C 109.5
H11A C110 H11C 109.5
H11B C110 H11C 109.5
C025 C111 C159 120.3(4)
C025 C111 H111 119.9
C159 C111 H111 119.9
C108 C112 C163 114.8(4)
C108 C112 B100 123.4(4)
C163 C112 B100 121.8(4)
C060 C113 C100 121.0(4)
C060 C113 H113 119.5
C100 C113 H113 119.5
C120 C114 C027 119.7(5)
C120 C114 H114 120.1
C027 C114 H114 120.1
C151 C115 C033 120.3(4)
C151 C115 H115 119.8
C033 C115 H115 119.8
C154 C116 C104 118.7(4)
C154 C116 H116 120.7
C104 C116 H116 120.7
C134 C117 C012 120.8(3)
C134 C117 H117 119.6
C012 C117 H117 119.6
C140 C118 C098 119.6(4)
C140 C118 H118 120.2
C098 C118 H118 120.2
C152 C119 C126 120.4(5)
C152 C119 H119 119.8
C126 C119 H119 119.8
C114 C120 C1 120.4(5)
C114 C120 H120 119.8
C1 C120 H120 119.8
C088 C121 N1 106.6(4)
C088 C121 H121 126.7
N1 C121 H121 126.7
C077 C122 H12A 109.5
C077 C122 H12B 109.5
H12A C122 H12B 109.5
C077 C122 H12C 109.5
H12A C122 H12C 109.5
H12B C122 H12C 109.5
C031 C123 C081 120.4(4)
C031 C123 H123 119.8
C081 C123 H123 119.8
C065 C124 C043 122.5(4)
C065 C124 H124 118.7
C043 C124 H124 118.7
C077 C125 H12D 109.5
C077 C125 H12E 109.5
H12D C125 H12E 109.5
C077 C125 H12F 109.5
H12D C125 H12F 109.5
H12E C125 H12F 109.5
C119 C126 C095 121.6(5)
C119 C126 H126 119.2
C095 C126 H126 119.2
C060 C127 C080 119.6(4)
C060 C127 H127 120.2
C080 C127 H127 120.2
C1 C128 C071 116.2(4)
C1 C128 C146 121.8(5)
C071 C128 C146 122.0(4)
C101 C129 C097 120.3(4)
C101 C129 H129 119.9
C097 C129 H129 119.9
C167 C130 C090 121.9(4)
C167 C130 H130 119
C090 C130 H130 119
C098 C131 C015 120.9(4)
C098 C131 H131 119.6
C015 C131 H131 119.6
C049 C132 C107 120.6(4)
C049 C132 H132 119.7
C107 C132 H132 119.7
C163 C133 C161 120.0(5)
C163 C133 H133 120
C161 C133 H133 120
C059 C134 C117 120.1(4)
C059 C134 H134 120
C117 C134 H134 120
C158 C135 H13A 109.5
C158 C135 H13B 109.5
H13A C135 H13B 109.5
C158 C135 H13C 109.5
H13A C135 H13C 109.5
H13B C135 H13C 109.5
C086 C136 C138 110.9(4)
C086 C136 C160 113.0(4)
C138 C136 C160 110.1(5)
C086 C136 H136 107.5
C138 C136 H136 107.5
C160 C136 H136 107.5
C015 C137 C140 121.1(4)
C015 C137 H137 119.4
C140 C137 H137 119.4
C136 C138 H13D 109.5
C136 C138 H13E 109.5
H13D C138 H13E 109.5
C136 C138 H13F 109.5
H13D C138 H13F 109.5
H13E C138 H13F 109.5
C164 C139 H13G 109.5
C164 C139 H13H 109.5
H13G C139 H13H 109.5
C164 C139 H13I 109.5
H13G C139 H13I 109.5
H13H C139 H13I 109.5
C118 C140 C137 120.7(4)
C118 C140 H140 119.7
C137 C140 H140 119.7
C084 B200 C026 108.1(3)
C084 B200 C095 110.1(3)
C026 B200 C095 111.3(3)
C084 B200 C102 110.2(3)
C026 B200 C102 109.1(3)
C095 B200 C102 108.1(3)
C157 C142 C043 122.8(4)
C157 C142 H142 118.6
C043 C142 H142 118.6
C102 C143 C162 123.0(5)
C102 C143 H143 118.5
C162 C143 H143 118.5
C145 C144 C5 120.9(4)
C145 C144 H144 119.5
C5 C144 H144 119.5
C066 C145 C144 119.4(4)
C066 C145 H145 120.3
C144 C145 H145 120.3
C3 C146 C128 110.5(5)
C3 C146 C2 111.9(6)
C128 C146 C2 111.7(5)
C3 C146 H146 107.5
C128 C146 H146 107.5
C2 C146 H146 107.5
C063 C147 H14A 109.5
C063 C147 H14B 109.5
H14A C147 H14B 109.5
C063 C147 H14C 109.5
H14A C147 H14C 109.5
H14B C147 H14C 109.5
C099 C148 C096 120.1(4)
C099 C148 H148 119.9
C096 C148 H148 119.9
C045 C149 C099 120.2(5)
C045 C149 H149 119.9
C099 C149 H149 119.9
C162 C150 C075 119.9(4)
C162 C150 H150 120.1
C075 C150 H150 120.1
C054 C151 C115 120.4(4)
C054 C151 H151 119.8
C115 C151 H151 119.8
C056 C152 C119 119.8(4)
C056 C152 H152 120.1
C119 C152 H152 120.1
C076 C153 H15A 109.5
C076 C153 H15B 109.5
H15A C153 H15B 109.5
C076 C153 H15C 109.5
H15A C153 H15C 109.5
H15B C153 H15C 109.5
C116 C154 C092 120.7(4)
C116 C154 H154 119.7
C092 C154 H154 119.7
C161 C155 C108 120.3(5)
C161 C155 H155 119.8
C108 C155 H155 119.8
C082 C156 C086 121.2(4)
C082 C156 H156 119.4
C086 C156 H156 119.4
C030 C157 C142 120.6(4)
C030 C157 H157 119.7
C142 C157 H157 119.7
C097 C158 C135 113.7(4)
C097 C158 C165 110.1(4)
C135 C158 C165 110.7(4)
C097 C158 H158 107.3
C135 C158 H158 107.3
C165 C158 H158 107.3
C014 C159 C111 119.5(4)
C014 C159 H159 120.2
C111 C159 H159 120.2
C136 C160 H16A 109.5
C136 C160 H16B 109.5
H16A C160 H16B 109.5
C136 C160 H16C 109.5
H16A C160 H16C 109.5
H16B C160 H16C 109.5
C155 C161 C133 118.9(4)
C155 C161 H161 120.5
C133 C161 H161 120.5
C150 C162 C143 119.7(5)
C150 C162 H162 120.2
C143 C162 H162 120.2
C133 C163 C112 123.2(4)
C133 C163 H163 118.4
C112 C163 H163 118.4
C083 C164 C139 113.4(5)
C083 C164 C4 112.5(4)
C139 C164 C4 110.9(5)
C083 C164 H164 106.5
C139 C164 H164 106.5
C4 C164 H164 106.5
C158 C165 H16D 109.5
C158 C165 H16E 109.5
H16D C165 H16E 109.5
C158 C165 H16F 109.5
H16D C165 H16F 109.5
H16E C165 H16F 109.5
C167 C166 C083 120.6(5)
C167 C166 H166 119.7
C083 C166 H166 119.7
C130 C167 C166 121.4(5)
C130 C167 H167 119.3
C166 C167 H167 119.3
C043 B100 C112 108.9(3)
C043 B100 C067 109.5(3)
C112 B100 C067 110.4(3)
C043 B100 C053 109.2(3)
C112 B100 C053 111.4(3)
C067 B100 C053 107.5(3)
C063 C169 H16G 109.5
C063 C169 H16H 109.5
H16G C169 H16H 109.5
C063 C169 H16I 109.5
H16G C169 H16I 109.5
H16H C169 H16I 109.5
C164 C4 H4A 109.5
C164 C4 H4B 109.5
H4A C4 H4B 109.5
C164 C4 H4C 109.5
H4A C4 H4C 109.5
H4B C4 H4C 109.5
C128 C1 C120 122.1(5)
C128 C1 H1 118.9
C120 C1 H1 118.9
C019 C50 H50A 109.5
C019 C50 H50B 109.5
H50A C50 H50B 109.5
C019 C50 H50C 109.5
H50A C50 H50C 109.5
H50B C50 H50C 109.5
C146 C2 H2A 109.5
C146 C2 H2B 109.5
H2A C2 H2B 109.5
C146 C2 H2C 109.5
H2A C2 H2C 109.5
H2B C2 H2C 109.5
C146 C3 H3A 109.5
C146 C3 H3B 109.5
H3A C3 H3B 109.5
C146 C3 H3C 109.5
H3A C3 H3C 109.5
H3B C3 H3C 109.5

loop_
_geom_bond_atom_site_label_1
_geom_bond_atom_site_label_2
_geom_bond_distance
Ag1 C058 2.144(3)
Ag1 P1 2.4868(9)
Ag1 P2 2.5344(9)
Ag2 C032 2.130(3)
Ag2 P4 2.4932(9)
Ag2 P3 2.5454(9)
P2 C074 1.824(4)
P2 C018 1.833(4)
P2 C069 1.836(4)
P4 C055 1.825(4)
P4 C046 1.830(4)
P4 C029 1.835(4)
P3 C079 1.827(4)
P3 C047 1.828(4)
P3 C048 1.834(4)
P1 C015 1.815(4)
P1 C5 1.821(4)
P1 C012 1.830(4)
N4 C032 1.368(4)
N4 C085 1.391(5)
N4 C022 1.440(5)
N2 C058 1.344(5)
N2 C088 1.403(5)
N2 C040 1.448(5)
N3 C032 1.359(5)
N3 C062 1.394(5)
N3 C050 1.454(5)
C5 C144 1.390(6)
C5 C011 1.398(5)
C011 C041 1.384(6)
C011 H011 0.95
C012 C117 1.394(5)
C012 C018 1.410(5)
N1 C058 1.347(5)
N1 C121 1.387(5)
N1 C071 1.447(5)
C014 C159 1.377(5)
C014 C074 1.398(5)
C014 H014 0.95
C015 C137 1.372(5)
C015 C131 1.396(6)
C016 C035 1.382(6)
C016 C064 1.387(6)
C016 H016 0.95
C017 C038 1.382(6)
C017 C106 1.388(6)
C017 H017 0.95
C018 C052 1.387(5)
C019 C50 1.506(7)
C019 C087 1.515(6)
C019 C020 1.523(6)
C019 H019 1
C020 H02A 0.98
C020 H02B 0.98
C020 H02C 0.98
C021 C061 1.393(6)
C021 C026 1.414(5)
C021 H021 0.95
C022 C086 1.400(6)
C022 C093 1.404(6)
C023 C054 1.394(6)
C023 C047 1.394(6)
C023 H023 0.95
C024 C089 1.392(5)
C024 C069 1.399(5)
C024 H024 0.95
C025 C111 1.386(6)
C025 C036 1.390(5)
C025 H025 0.95
C026 C107 1.405(5)
C026 B200 1.646(6)
C027 C071 1.396(5)
C027 C114 1.403(6)
C027 C076 1.525(6)
C028 C038 1.383(6)
C028 C048 1.390(5)
C028 H028 0.95
C029 C034 1.392(5)
C029 C079 1.424(5)
C030 C065 1.376(6)
C030 C157 1.384(6)
C030 H030 0.95
C031 C123 1.387(6)
C031 C069 1.399(5)
C031 H031 0.95
C033 C115 1.387(5)
C033 C047 1.393(5)
C033 H033 0.95
C034 C078 1.413(5)
C034 H034 0.95
C035 C051 1.390(5)
C035 H035 0.95
C036 C074 1.395(5)
C036 H036 0.95
C037 C044 1.393(5)
C037 C079 1.396(5)
C037 H037 0.95
C038 H038 0.95
C039 C056 1.392(6)
C039 C095 1.396(6)
C039 H039 0.95
C040 C083 1.412(7)
C040 C090 1.418(6)
C041 C066 1.377(6)
C041 H041 0.95
C042 C094 1.374(7)
C042 C105 1.395(6)
C042 H042 0.95
C043 C142 1.404(6)
C043 C124 1.417(6)
C043 B100 1.645(6)
C044 C078 1.374(6)
C044 H044 0.95
C045 C149 1.370(6)
C045 C046 1.405(6)
C045 H045 0.95
C046 C096 1.389(5)
C048 C068 1.394(6)
C049 C132 1.373(6)
C049 C061 1.379(6)
C049 H049 0.95
C050 C097 1.392(6)
C050 C087 1.411(5)
C051 C055 1.392(5)
C051 H051 0.95
C052 C059 1.391(6)
C052 H052 0.95
C053 C080 1.393(6)
C053 C100 1.408(6)
C053 B100 1.669(6)
C054 C151 1.382(6)
C054 H054 0.95
C055 C091 1.390(5)
C056 C152 1.365(7)
C056 H056 0.95
C057 C094 1.381(7)
C057 C073 1.394(6)
C057 H057 0.95
C059 C134 1.382(6)
C059 H059 0.95
C060 C113 1.362(6)
C060 C127 1.391(6)
C060 H060 0.95
C061 H061 0.95
C062 C085 1.334(6)
C062 H062 0.95
C063 C169 1.521(6)
C063 C090 1.523(7)
C063 C147 1.541(6)
C063 H063 1
C064 C091 1.386(5)
C064 H064 0.95
C065 C124 1.384(6)
C065 H065 0.95
C066 C145 1.373(6)
C066 H066 0.95
C067 C073 1.397(6)
C067 C105 1.410(6)
C067 B100 1.660(6)
C068 C106 1.375(6)
C068 H068 0.95
C070 C075 1.387(6)
C070 C102 1.414(6)
C070 H070 0.95
C071 C128 1.396(6)
C072 C104 1.389(6)
C072 C084 1.411(6)
C072 H072 0.95
C073 H073 0.95
C075 C150 1.378(7)
C075 H075 0.95
C076 C110 1.522(6)
C076 C153 1.537(6)
C076 H076 1
C077 C093 1.515(6)
C077 C125 1.536(6)
C077 C122 1.538(6)
C077 H077 1
C078 H078 0.95
C080 C127 1.396(6)
C080 H080 0.95
C081 C089 1.379(6)
C081 C123 1.393(6)
C081 H081 0.95
C082 C156 1.380(7)
C082 C109 1.379(7)
C082 H082 0.95
C083 C166 1.400(7)
C083 C164 1.513(6)
C084 C092 1.404(5)
C084 B200 1.636(6)
C085 H085 0.95
C086 C156 1.403(6)
C086 C136 1.508(7)
C087 C103 1.396(6)
C088 C121 1.345(6)
C088 H088 0.95
C089 H089 0.95
C090 C130 1.392(6)
C091 H091 0.95
C092 C154 1.393(6)
C092 H092 0.95
C093 C109 1.392(6)
C094 H094 0.95
C095 C126 1.424(6)
C095 B200 1.644(6)
C096 C148 1.398(6)
C096 H096 0.95
C097 C129 1.403(6)
C097 C158 1.526(6)
C098 C131 1.386(5)
C098 C118 1.388(6)
C098 H098 0.95
C099 C148 1.385(7)
C099 C149 1.385(7)
C099 H099 0.95
C100 C113 1.407(6)
C100 H100 0.95
C101 C103 1.383(7)
C101 C129 1.387(7)
C101 H101 0.95
C102 C143 1.389(6)
C102 B200 1.662(6)
C103 H103 0.95
C104 C116 1.381(7)
C104 H104 0.95
C105 H105 0.95
C106 H106 0.95
C107 C132 1.396(6)
C107 H107 0.95
C108 C112 1.390(6)
C108 C155 1.404(6)
C108 H108 0.95
C109 H109 0.95
C110 H11A 0.98
C110 H11B 0.98
C110 H11C 0.98
C111 C159 1.396(6)
C111 H111 0.95
C112 C163 1.411(6)
C112 B100 1.653(6)
C113 H113 0.95
C114 C120 1.385(7)
C114 H114 0.95
C115 C151 1.387(6)
C115 H115 0.95
C116 C154 1.375(7)
C116 H116 0.95
C117 C134 1.386(6)
C117 H117 0.95
C118 C140 1.367(7)
C118 H118 0.95
C119 C152 1.383(8)
C119 C126 1.398(7)
C119 H119 0.95
C120 C1 1.386(8)
C120 H120 0.95
C121 H121 0.95
C122 H12A 0.98
C122 H12B 0.98
C122 H12C 0.98
C123 H123 0.95
C124 H124 0.95
C125 H12D 0.98
C125 H12E 0.98
C125 H12F 0.98
C126 H126 0.95
C127 H127 0.95
C128 C1 1.389(7)
C128 C146 1.522(7)
C129 H129 0.95
C130 C167 1.371(8)
C130 H130 0.95
C131 H131 0.95
C132 H132 0.95
C133 C163 1.379(6)
C133 C161 1.392(7)
C133 H133 0.95
C134 H134 0.95
C135 C158 1.531(7)
C135 H13A 0.98
C135 H13B 0.98
C135 H13C 0.98
C136 C138 1.514(7)
C136 C160 1.527(7)
C136 H136 1
C137 C140 1.380(6)
C137 H137 0.95
C138 H13D 0.98
C138 H13E 0.98
C138 H13F 0.98
C139 C164 1.534(8)
C139 H13G 0.98
C139 H13H 0.98
C139 H13I 0.98
C140 H140 0.95
C142 C157 1.389(6)
C142 H142 0.95
C143 C162 1.401(6)
C143 H143 0.95
C144 C145 1.389(6)
C144 H144 0.95
C145 H145 0.95
C146 C3 1.513(8)
C146 C2 1.543(8)
C146 H146 1
C147 H14A 0.98
C147 H14B 0.98
C147 H14C 0.98
C148 H148 0.95
C149 H149 0.95
C150 C162 1.376(8)
C150 H150 0.95
C151 H151 0.95
C152 H152 0.95
C153 H15A 0.98
C153 H15B 0.98
C153 H15C 0.98
C154 H154 0.95
C155 C161 1.367(8)
C155 H155 0.95
C156 H156 0.95
C157 H157 0.95
C158 C165 1.541(7)
C158 H158 1
C159 H159 0.95
C160 H16A 0.98
C160 H16B 0.98
C160 H16C 0.98
C161 H161 0.95
C162 H162 0.95
C163 H163 0.95
C164 C4 1.558(8)
C164 H164 1
C165 H16D 0.98
C165 H16E 0.98
C165 H16F 0.98
C166 C167 1.374(8)
C166 H166 0.95
C167 H167 0.95
C169 H16G 0.98
C169 H16H 0.98
C169 H16I 0.98
C4 H4A 0.98
C4 H4B 0.98
C4 H4C 0.98
C1 H1 0.95
C50 H50A 0.98
C50 H50B 0.98
C50 H50C 0.98
C2 H2A 0.98
C2 H2B 0.98
C2 H2C 0.98
C3 H3A 0.98
C3 H3B 0.98
C3 H3C 0.98

loop_
_geom_torsion_atom_site_label_1
_geom_torsion_atom_site_label_2
_geom_torsion_atom_site_label_3
_geom_torsion_atom_site_label_4
_geom_torsion
C058 Ag1 P2 C074 23.4(2)
P1 Ag1 P2 C074 -154.46(17)
C058 Ag1 P2 C018 146.93(19)
P1 Ag1 P2 C018 -30.88(12)
C058 Ag1 P2 C069 -103.5(2)
P1 Ag1 P2 C069 78.73(12)
C032 Ag2 P4 C055 36.5(2)
P3 Ag2 P4 C055 -146.62(15)
C032 Ag2 P4 C046 -89.9(2)
P3 Ag2 P4 C046 86.96(13)
C032 Ag2 P4 C029 156.3(2)
P3 Ag2 P4 C029 -26.80(12)
C032 Ag2 P3 C079 -155.42(19)
P4 Ag2 P3 C079 27.63(12)
C032 Ag2 P3 C047 -30.3(2)
P4 Ag2 P3 C047 152.77(18)
C032 Ag2 P3 C048 95.8(2)
P4 Ag2 P3 C048 -81.11(12)
C058 Ag1 P1 C015 -28.2(2)
P2 Ag1 P1 C015 149.15(15)
C058 Ag1 P1 C5 102.8(2)
P2 Ag1 P1 C5 -79.88(13)
C058 Ag1 P1 C012 -144.6(2)
P2 Ag1 P1 C012 32.69(12)
C015 P1 C5 C144 108.6(3)
C012 P1 C5 C144 -141.9(3)
Ag1 P1 C5 C144 -28.0(3)
C015 P1 C5 C011 -75.2(3)
C012 P1 C5 C011 34.4(3)
Ag1 P1 C5 C011 148.3(3)
C144 C5 C011 C041 -0.5(5)
P1 C5 C011 C041 -176.8(3)
C015 P1 C012 C117 27.7(3)
C5 P1 C012 C117 -83.1(3)
Ag1 P1 C012 C117 153.7(3)
C015 P1 C012 C018 -156.8(3)
C5 P1 C012 C018 92.4(3)
Ag1 P1 C012 C018 -30.8(3)
C5 P1 C015 C137 -6.0(4)
C012 P1 C015 C137 -113.8(4)
Ag1 P1 C015 C137 129.8(3)
C5 P1 C015 C131 179.1(3)
C012 P1 C015 C131 71.4(3)
Ag1 P1 C015 C131 -45.1(3)
C117 C012 C018 C052 -1.1(5)
P1 C012 C018 C052 -176.7(3)
C117 C012 C018 P2 179.3(3)
P1 C012 C018 P2 3.7(4)
C074 P2 C018 C052 -14.9(4)
C069 P2 C018 C052 96.0(3)
Ag1 P2 C018 C052 -154.9(3)
C074 P2 C018 C012 164.6(3)
C069 P2 C018 C012 -84.4(3)
Ag1 P2 C018 C012 24.6(3)
C032 N4 C022 C086 -88.3(5)
C085 N4 C022 C086 89.6(4)
C032 N4 C022 C093 97.7(4)
C085 N4 C022 C093 -84.3(5)
C061 C021 C026 C107 0.0(5)
C061 C021 C026 B200 178.9(3)
C055 P4 C029 C034 -26.4(3)
C046 P4 C029 C034 83.9(3)
Ag2 P4 C029 C034 -157.0(3)
C055 P4 C029 C079 152.6(3)
C046 P4 C029 C079 -97.1(3)
Ag2 P4 C029 C079 22.0(3)
C062 N3 C032 N4 -0.7(4)
C050 N3 C032 N4 178.1(3)
C062 N3 C032 Ag2 177.1(3)
C050 N3 C032 Ag2 -4.1(5)
C085 N4 C032 N3 1.4(4)
C022 N4 C032 N3 179.5(4)
C085 N4 C032 Ag2 -176.3(3)
C022 N4 C032 Ag2 1.8(6)
P4 Ag2 C032 N3 130.2(3)
P3 Ag2 C032 N3 -45.0(4)
P4 Ag2 C032 N4 -52.6(4)
P3 Ag2 C032 N4 132.2(3)
C079 C029 C034 C078 0.5(5)
P4 C029 C034 C078 179.5(3)
C064 C016 C035 C051 0.0(6)
C111 C025 C036 C074 0.5(7)
C048 C028 C038 C017 -0.1(6)
C106 C017 C038 C028 -1.1(6)
C058 N2 C040 C083 78.5(5)
C088 N2 C040 C083 -102.6(5)
C058 N2 C040 C090 -102.7(5)
C088 N2 C040 C090 76.3(5)
C5 C011 C041 C066 1.3(6)
C079 C037 C044 C078 0.3(6)
C149 C045 C046 C096 -1.0(6)
C149 C045 C046 P4 -175.5(3)
C055 P4 C046 C096 113.5(3)
C029 P4 C046 C096 3.6(4)
Ag2 P4 C046 C096 -111.5(3)
C055 P4 C046 C045 -72.3(3)
C029 P4 C046 C045 177.8(3)
Ag2 P4 C046 C045 62.8(3)
C115 C033 C047 C023 -0.5(6)
C115 C033 C047 P3 -176.2(3)
C054 C023 C047 C033 1.2(6)
C054 C023 C047 P3 177.1(3)
C079 P3 C047 C033 -114.5(3)
C048 P3 C047 C033 -6.4(4)
Ag2 P3 C047 C033 120.2(3)
C079 P3 C047 C023 69.7(3)
C048 P3 C047 C023 177.8(3)
Ag2 P3 C047 C023 -55.5(4)
C038 C028 C048 C068 0.6(5)
C038 C028 C048 P3 178.9(3)
C079 P3 C048 C028 30.7(3)
C047 P3 C048 C028 -78.2(3)
Ag2 P3 C048 C028 140.3(3)
C079 P3 C048 C068 -150.9(3)
C047 P3 C048 C068 100.2(3)
Ag2 P3 C048 C068 -41.3(3)
C032 N3 C050 C097 -82.1(5)
C062 N3 C050 C097 96.5(4)
C032 N3 C050 C087 101.0(4)
C062 N3 C050 C087 -80.4(5)
C016 C035 C051 C055 0.1(6)
C012 C018 C052 C059 1.2(6)
P2 C018 C052 C059 -179.3(3)
C047 C023 C054 C151 -1.3(7)
C035 C051 C055 C091 -0.1(6)
C035 C051 C055 P4 -178.9(3)
C046 P4 C055 C091 155.2(3)
C029 P4 C055 C091 -95.0(3)
Ag2 P4 C055 C091 25.7(4)
C046 P4 C055 C051 -26.0(4)
C029 P4 C055 C051 83.8(4)
Ag2 P4 C055 C051 -155.5(3)
C095 C039 C056 C152 0.0(7)
C088 N2 C058 N1 0.7(4)
C040 N2 C058 N1 179.7(4)
C088 N2 C058 Ag1 -178.8(3)
C040 N2 C058 Ag1 0.2(6)
C121 N1 C058 N2 -0.5(4)
C071 N1 C058 N2 172.6(3)
C121 N1 C058 Ag1 179.0(3)
C071 N1 C058 Ag1 -7.8(6)
P1 Ag1 C058 N2 -127.5(3)
P2 Ag1 C058 N2 56.3(4)
P1 Ag1 C058 N1 53.1(4)
P2 Ag1 C058 N1 -123.1(3)
C018 C052 C059 C134 -0.7(6)
C132 C049 C061 C021 -1.6(6)
C026 C021 C061 C049 0.9(6)
C032 N3 C062 C085 -0.3(5)
C050 N3 C062 C085 -179.1(4)
C035 C016 C064 C091 -0.2(6)
C157 C030 C065 C124 0.2(6)
C011 C041 C066 C145 -0.7(6)
C028 C048 C068 C106 0.2(6)
P3 C048 C068 C106 -178.3(3)
C089 C024 C069 C031 -0.8(5)
C089 C024 C069 P2 176.7(3)
C123 C031 C069 C024 0.5(5)
C123 C031 C069 P2 -177.2(3)
C074 P2 C069 C024 92.5(3)
C018 P2 C069 C024 -17.4(3)
Ag1 P2 C069 C024 -126.0(3)
C074 P2 C069 C031 -89.9(3)
C018 P2 C069 C031 160.2(3)
Ag1 P2 C069 C031 51.6(3)
C114 C027 C071 C128 -1.0(6)
C076 C027 C071 C128 179.9(4)
C114 C027 C071 N1 -177.2(3)
C076 C027 C071 N1 3.8(5)
C058 N1 C071 C128 95.6(5)
C121 N1 C071 C128 -91.9(5)
C058 N1 C071 C027 -88.0(5)
C121 N1 C071 C027 84.5(5)
C094 C057 C073 C067 0.1(7)
C105 C067 C073 C057 0.0(6)
B100 C067 C073 C057 179.0(4)
C025 C036 C074 C014 -0.4(6)
C025 C036 C074 P2 175.9(3)
C159 C014 C074 C036 -0.9(6)
C159 C014 C074 P2 -177.3(3)
C018 P2 C074 C036 117.3(3)
C069 P2 C074 C036 6.9(4)
Ag1 P2 C074 C036 -119.4(3)
C018 P2 C074 C014 -66.4(3)
C069 P2 C074 C014 -176.8(3)
Ag1 P2 C074 C014 56.9(4)
C102 C070 C075 C150 -0.8(6)
C071 C027 C076 C110 120.2(4)
C114 C027 C076 C110 -58.9(5)
C071 C027 C076 C153 -116.6(4)
C114 C027 C076 C153 64.4(5)
C037 C044 C078 C034 1.3(6)
C029 C034 C078 C044 -1.7(6)
C044 C037 C079 C029 -1.5(5)
C044 C037 C079 P3 177.6(3)
C034 C029 C079 C037 1.1(5)
P4 C029 C079 C037 -177.9(3)
C034 C029 C079 P3 -178.0(3)
P4 C029 C079 P3 3.0(4)
C047 P3 C079 C037 14.3(3)
C048 P3 C079 C037 -94.4(3)
Ag2 P3 C079 C037 155.3(3)
C047 P3 C079 C029 -166.5(3)
C048 P3 C079 C029 84.8(3)
Ag2 P3 C079 C029 -25.6(3)
C100 C053 C080 C127 2.1(6)
B100 C053 C080 C127 -177.3(4)
C090 C040 C083 C166 -3.5(6)
N2 C040 C083 C166 175.3(4)
C090 C040 C083 C164 174.4(4)
N2 C040 C083 C164 -6.8(6)
C104 C072 C084 C092 2.6(6)
C104 C072 C084 B200 -179.8(4)
N3 C062 C085 N4 1.1(5)
C032 N4 C085 C062 -1.6(5)
C022 N4 C085 C062 -179.9(4)
C093 C022 C086 C156 -3.0(6)
N4 C022 C086 C156 -176.5(3)
C093 C022 C086 C136 177.2(4)
N4 C022 C086 C136 3.6(6)
C097 C050 C087 C103 1.6(6)
N3 C050 C087 C103 178.3(4)
C097 C050 C087 C019 179.1(4)
N3 C050 C087 C019 -4.2(6)
C50 C019 C087 C103 84.1(5)
C020 C019 C087 C103 -41.0(6)
C50 C019 C087 C050 -93.3(5)
C020 C019 C087 C050 141.6(4)
C058 N2 C088 C121 -0.6(5)
C040 N2 C088 C121 -179.7(4)
C123 C081 C089 C024 -0.2(6)
C069 C024 C089 C081 0.7(5)
C083 C040 C090 C130 2.4(6)
N2 C040 C090 C130 -176.4(4)
C083 C040 C090 C063 -176.4(4)
N2 C040 C090 C063 4.7(6)
C169 C063 C090 C130 -93.0(5)
C147 C063 C090 C130 30.5(6)
C169 C063 C090 C040 85.8(5)
C147 C063 C090 C040 -150.7(4)
C016 C064 C091 C055 0.2(6)
C051 C055 C091 C064 -0.1(6)
P4 C055 C091 C064 178.8(3)
C072 C084 C092 C154 -0.8(6)
B200 C084 C092 C154 -178.3(4)
C086 C022 C093 C109 2.8(6)
N4 C022 C093 C109 176.3(3)
C086 C022 C093 C077 -178.0(4)
N4 C022 C093 C077 -4.5(5)
C125 C077 C093 C109 -30.0(6)
C122 C077 C093 C109 94.6(5)
C125 C077 C093 C022 150.9(4)
C122 C077 C093 C022 -84.5(5)
C105 C042 C094 C057 -0.5(6)
C073 C057 C094 C042 0.1(7)
C056 C039 C095 C126 4.3(6)
C056 C039 C095 B200 -177.1(4)
C045 C046 C096 C148 0.1(6)
P4 C046 C096 C148 174.2(3)
C087 C050 C097 C129 0.6(6)
N3 C050 C097 C129 -176.1(4)
C087 C050 C097 C158 177.6(4)
N3 C050 C097 C158 0.9(6)
C080 C053 C100 C113 -1.5(6)
B100 C053 C100 C113 177.9(4)
C075 C070 C102 C143 0.2(5)
C075 C070 C102 B200 -179.6(3)
C129 C101 C103 C087 2.0(8)
C050 C087 C103 C101 -2.9(7)
C019 C087 C103 C101 179.6(4)
C084 C072 C104 C116 -1.7(7)
C094 C042 C105 C067 0.6(7)
C073 C067 C105 C042 -0.3(6)
B100 C067 C105 C042 -179.4(4)
C048 C068 C106 C017 -1.4(6)
C038 C017 C106 C068 1.8(6)
C021 C026 C107 C132 -0.3(6)
B200 C026 C107 C132 -179.2(4)
C156 C082 C109 C093 -0.8(7)
C022 C093 C109 C082 -0.9(6)
C077 C093 C109 C082 180.0(4)
C036 C025 C111 C159 0.8(8)
C155 C108 C112 C163 1.5(6)
C155 C108 C112 B100 -178.8(4)
C127 C060 C113 C100 0.8(7)
C053 C100 C113 C060 0.0(7)
C071 C027 C114 C120 1.8(6)
C076 C027 C114 C120 -179.1(4)
C047 C033 C115 C151 0.0(6)
C072 C104 C116 C154 -1.1(7)
C018 C012 C117 C134 0.6(6)
P1 C012 C117 C134 176.0(3)
C131 C098 C118 C140 0.3(7)
C027 C114 C120 C1 -1.3(7)
N2 C088 C121 N1 0.3(5)
C058 N1 C121 C088 0.1(5)
C071 N1 C121 C088 -173.3(4)
C069 C031 C123 C081 0.0(6)
C089 C081 C123 C031 -0.1(6)
C030 C065 C124 C043 0.7(6)
C142 C043 C124 C065 -1.0(6)
B100 C043 C124 C065 -177.9(4)
C152 C119 C126 C095 2.0(8)
C039 C095 C126 C119 -5.3(6)
B200 C095 C126 C119 176.1(4)
C113 C060 C127 C080 -0.2(7)
C053 C080 C127 C060 -1.4(7)
C027 C071 C128 C1 -0.2(6)
N1 C071 C128 C1 175.9(4)
C027 C071 C128 C146 -179.5(4)
N1 C071 C128 C146 -3.4(6)
C103 C101 C129 C097 0.3(7)
C050 C097 C129 C101 -1.6(6)
C158 C097 C129 C101 -178.6(4)
C040 C090 C130 C167 -0.1(7)
C063 C090 C130 C167 178.7(4)
C118 C098 C131 C015 -1.1(7)
C137 C015 C131 C098 1.7(6)
P1 C015 C131 C098 176.9(3)
C061 C049 C132 C107 1.4(6)
C026 C107 C132 C049 -0.4(7)
C052 C059 C134 C117 0.1(6)
C012 C117 C134 C059 0.0(6)
C156 C086 C136 C138 -77.3(5)
C022 C086 C136 C138 102.6(5)
C156 C086 C136 C160 46.9(7)
C022 C086 C136 C160 -133.2(5)
C131 C015 C137 C140 -1.6(7)
P1 C015 C137 C140 -176.4(4)
C098 C118 C140 C137 -0.2(8)
C015 C137 C140 C118 0.9(9)
C092 C084 B200 C026 119.2(4)
C072 C084 B200 C026 -58.1(4)
C092 C084 B200 C095 -119.0(4)
C072 C084 B200 C095 63.6(5)
C092 C084 B200 C102 0.2(5)
C072 C084 B200 C102 -177.2(3)
C107 C026 B200 C084 -33.0(5)
C021 C026 B200 C084 148.2(3)
C107 C026 B200 C095 -153.9(4)
C021 C026 B200 C095 27.2(5)
C107 C026 B200 C102 86.8(4)
C021 C026 B200 C102 -92.0(4)
C039 C095 B200 C084 -3.4(5)
C126 C095 B200 C084 175.1(4)
C039 C095 B200 C026 116.4(4)
C126 C095 B200 C026 -65.1(5)
C039 C095 B200 C102 -123.9(4)
C126 C095 B200 C102 54.7(5)
C143 C102 B200 C084 -91.9(4)
C070 C102 B200 C084 87.9(4)
C143 C102 B200 C026 149.6(4)
C070 C102 B200 C026 -30.6(5)
C143 C102 B200 C095 28.4(5)
C070 C102 B200 C095 -151.8(3)
C124 C043 C142 C157 0.4(6)
B100 C043 C142 C157 177.3(4)
C070 C102 C143 C162 0.3(6)
B200 C102 C143 C162 -179.9(4)
C011 C5 C144 C145 -1.0(5)
P1 C5 C144 C145 175.5(3)
C041 C066 C145 C144 -0.7(6)
C5 C144 C145 C066 1.6(6)
C1 C128 C146 C3 65.9(7)
C071 C128 C146 C3 -114.9(6)
C1 C128 C146 C2 -59.4(7)
C071 C128 C146 C2 119.9(6)
C149 C099 C148 C096 0.4(7)
C046 C096 C148 C099 0.2(6)
C046 C045 C149 C099 1.7(7)
C148 C099 C149 C045 -1.4(7)
C070 C075 C150 C162 0.9(6)
C023 C054 C151 C115 0.8(7)
C033 C115 C151 C054 -0.1(7)
C039 C056 C152 C119 -3.7(7)
C126 C119 C152 C056 2.7(8)
C104 C116 C154 C092 2.9(7)
C084 C092 C154 C116 -1.9(6)
C112 C108 C155 C161 -1.6(7)
C109 C082 C156 C086 0.6(7)
C022 C086 C156 C082 1.1(6)
C136 C086 C156 C082 -179.0(4)
C065 C030 C157 C142 -0.7(7)
C043 C142 C157 C030 0.4(7)
C050 C097 C158 C135 152.0(4)
C129 C097 C158 C135 -31.1(6)
C050 C097 C158 C165 -83.0(5)
C129 C097 C158 C165 93.8(5)
C074 C014 C159 C111 2.1(7)
C025 C111 C159 C014 -2.1(8)
C108 C155 C161 C133 0.1(7)
C163 C133 C161 C155 1.4(7)
C075 C150 C162 C143 -0.4(7)
C102 C143 C162 C150 -0.2(7)
C161 C133 C163 C112 -1.4(7)
C108 C112 C163 C133 0.0(6)
B100 C112 C163 C133 -179.7(4)
C166 C083 C164 C139 18.1(6)
C040 C083 C164 C139 -159.6(4)
C166 C083 C164 C4 -108.8(6)
C040 C083 C164 C4 73.5(6)
C040 C083 C166 C167 2.3(7)
C164 C083 C166 C167 -175.5(4)
C090 C130 C167 C166 -0.9(8)
C083 C166 C167 C130 -0.2(8)
C142 C043 B100 C112 -89.6(4)
C124 C043 B100 C112 87.1(4)
C142 C043 B100 C067 31.2(5)
C124 C043 B100 C067 -152.1(4)
C142 C043 B100 C053 148.6(4)
C124 C043 B100 C053 -34.7(5)
C108 C112 B100 C043 -3.4(5)
C163 C112 B100 C043 176.3(4)
C108 C112 B100 C067 -123.6(4)
C163 C112 B100 C067 56.1(5)
C108 C112 B100 C053 117.1(4)
C163 C112 B100 C053 -63.2(5)
C073 C067 B100 C043 -123.0(4)
C105 C067 B100 C043 56.0(4)
C073 C067 B100 C112 -3.1(5)
C105 C067 B100 C112 175.9(3)
C073 C067 B100 C053 118.5(4)
C105 C067 B100 C053 -62.5(4)
C080 C053 B100 C043 -39.5(5)
C100 C053 B100 C043 141.2(4)
C080 C053 B100 C112 -159.8(4)
C100 C053 B100 C112 20.8(6)
C080 C053 B100 C067 79.2(4)
C100 C053 B100 C067 -100.2(4)
C071 C128 C1 C120 0.8(7)
C146 C128 C1 C120 -179.9(5)
C114 C120 C1 C128 0.0(7)
